data_7034410
loop_
_publ_author_name
'Wang, Yong'
'Lin, Chensheng'
'Ma, Xiao'
'Xue, Zhenzhen'
'Zhu, Xiaoquan'
'Cao, Wenhai'
'Hu, Shengmin'
'Sheng, Tianlu'
'Wu, Xintao'

_publ_section_title
;
 Influence of the central diamagnetic cyanidometal on the distant magnetic
 interaction in cyanide-bridged Fe(iii)-M(ii)-Fe(iii) complexes.
;
_journal_issue 16
_journal_name_full 'Dalton transactions (Cambridge, England : 2003)'
_journal_page_first 7437
_journal_page_last 7448
_journal_paper_doi 10.1039/c5dt00383k
_journal_volume 44
_journal_year 2015
_chemical_formula_sum 'C94 H86 F18 Fe3 N8 O P7'
_chemical_formula_weight 2070.05
_chemical_name_systematic
; 
 ? 
;
_space_group_IT_number 14
_symmetry_cell_setting monoclinic
_symmetry_space_group_name_Hall '-P 2ybc'
_symmetry_space_group_name_H-M 'P 1 21/c 1'
_atom_sites_solution_hydrogens geom
_atom_sites_solution_primary direct
_atom_sites_solution_secondary difmap
_audit_creation_method SHELXL-97
_audit_update_record
;
2015-03-08 deposited with the CCDC.
2015-03-12 downloaded from the CCDC.
;
_cell_angle_alpha 90.00
_cell_angle_beta 113.419(15)
_cell_angle_gamma 90.00
_cell_formula_units_Z 4
_cell_length_a 12.464(5)
_cell_length_b 33.789(11)
_cell_length_c 23.650(6)
_cell_measurement_reflns_used 25114
_cell_measurement_temperature 123(2)
_cell_measurement_theta_max 27.4855
_cell_measurement_theta_min 2.0092
_cell_volume 9140(5)
_computing_cell_refinement 'CrystalClear (Rigaku Inc., 2008)'
_computing_data_collection 'CrystalClear (Rigaku Inc., 2008)'
_computing_data_reduction 'CrystalClear (Rigaku Inc., 2008)'
_computing_molecular_graphics 'Bruker SHELXTL'
_computing_publication_material 'Bruker SHELXTL'
_computing_structure_refinement 'SHELXL-97 (Sheldrick, 2008)'
_computing_structure_solution 'SHELXS-97 (Sheldrick, 2008)'
_diffrn_ambient_temperature 123(2)
_diffrn_detector_area_resol_mean 28.5714
_diffrn_measured_fraction_theta_full 0.959
_diffrn_measured_fraction_theta_max 0.959
_diffrn_measurement_device_type Saturn724+
_diffrn_measurement_method CCD_Profile_fitting
_diffrn_radiation_monochromator graphite
_diffrn_radiation_source 'fine-focus sealed tube'
_diffrn_radiation_type MoK\a
_diffrn_radiation_wavelength 0.71073
_diffrn_reflns_av_R_equivalents 0.0556
_diffrn_reflns_av_sigmaI/netI 0.0677
_diffrn_reflns_limit_h_max 14
_diffrn_reflns_limit_h_min -14
_diffrn_reflns_limit_k_max 40
_diffrn_reflns_limit_k_min -40
_diffrn_reflns_limit_l_max 28
_diffrn_reflns_limit_l_min -27
_diffrn_reflns_number 59648
_diffrn_reflns_theta_full 25.00
_diffrn_reflns_theta_max 25.00
_diffrn_reflns_theta_min 2.04
_exptl_absorpt_coefficient_mu 0.682
_exptl_absorpt_correction_T_max 1.0000
_exptl_absorpt_correction_T_min 0.8115
_exptl_absorpt_correction_type multi-scan
_exptl_absorpt_process_details 'RIGAKU/MSC(2004), CrystalClear Version 1.3.6'
_exptl_crystal_colour BROWN
_exptl_crystal_density_diffrn 1.504
_exptl_crystal_density_method 'not measured'
_exptl_crystal_description Prism
_exptl_crystal_F_000 4236
_exptl_crystal_size_max 0.52
_exptl_crystal_size_mid 0.38
_exptl_crystal_size_min 0.08
_refine_diff_density_max 1.480
_refine_diff_density_min -1.169
_refine_diff_density_rms 0.111
_refine_ls_extinction_method none
_refine_ls_goodness_of_fit_ref 1.083
_refine_ls_hydrogen_treatment constr
_refine_ls_matrix_type full
_refine_ls_number_parameters 1315
_refine_ls_number_reflns 15428
_refine_ls_number_restraints 433
_refine_ls_restrained_S_all 1.134
_refine_ls_R_factor_all 0.0926
_refine_ls_R_factor_gt 0.0778
_refine_ls_shift/su_max 0.104
_refine_ls_shift/su_mean 0.002
_refine_ls_structure_factor_coef Fsqd
_refine_ls_weighting_details 'calc w=1/[\s^2^(Fo^2^)+(0.1042P)^2^+20.5707P] where P=(Fo^2^+2Fc^2^)/3'
_refine_ls_weighting_scheme calc
_refine_ls_wR_factor_gt 0.1988
_refine_ls_wR_factor_ref 0.2192
_reflns_number_gt 12060
_reflns_number_total 15428
_reflns_threshold_expression >2sigma(I)
_cod_data_source_file c5dt00383k2.cif
_cod_data_source_block 1041441
_cod_depositor_comments
;
The following automatic conversions were performed:

'_exptl_absorpt_correction_type' value 'Multi-scan' changed to
'multi-scan' according to
/usr/data/users/saulius/crontab/automatic-downloads/rss-feeds/RSC/lib/dictionaries/cif_core.dic
dictionary named 'cif_core.dic' version 2.4.2 from 2011-04-26.

Automatic conversion script
Id: cif_fix_values 3105 2015-03-04 15:46:00Z robertas 

 Adding full bibliography for 7034402--7034410.cif.
;
_cod_original_sg_symbol_H-M P21/c
_cod_database_code 7034410

loop_
_symmetry_equiv_pos_as_xyz
'x, y, z'
'-x, y+1/2, -z+1/2'
'-x, -y, -z'
'x, -y-1/2, z-1/2'

loop_
_atom_site_label
_atom_site_type_symbol
_atom_site_fract_x
_atom_site_fract_y
_atom_site_fract_z
_atom_site_U_iso_or_equiv
_atom_site_adp_type
_atom_site_occupancy
_atom_site_symmetry_multiplicity
_atom_site_calc_flag
_atom_site_refinement_flags
_atom_site_disorder_assembly
_atom_site_disorder_group
Fe1 Fe 1.17218(6) 0.642929(19) 0.45841(3) 0.02739(19) Uani 1 1 d . . .
Fe2 Fe 1.02654(6) 0.86438(2) 0.39860(3) 0.0309(2) Uani 1 1 d . . .
Fe3 Fe 0.97347(6) 0.750381(19) 0.51926(3) 0.02817(19) Uani 1 1 d . . .
C1 C 1.0572(4) 0.71295(14) 0.4954(2) 0.0291(10) Uani 1 1 d . . .
C2 C 0.9958(4) 0.79138(14) 0.4695(2) 0.0309(11) Uani 1 1 d . . .
C3 C 0.7736(5) 0.79778(16) 0.5293(3) 0.0419(13) Uani 1 1 d . . .
H3A H 0.7221 0.7840 0.4952 0.050 Uiso 1 1 calc R . .
C4 C 0.7293(5) 0.82594(17) 0.5571(3) 0.0500(15) Uani 1 1 d . . .
H4A H 0.6491 0.8303 0.5417 0.060 Uiso 1 1 calc R . .
C5 C 0.8018(6) 0.84745(18) 0.6068(3) 0.0499(15) Uani 1 1 d . . .
H5A H 0.7717 0.8663 0.6252 0.060 Uiso 1 1 calc R . .
C6 C 0.9236(5) 0.84020(16) 0.6294(3) 0.0431(13) Uani 1 1 d . . .
C7 C 0.9615(5) 0.81075(15) 0.5997(2) 0.0346(11) Uani 1 1 d . . .
C8 C 1.0114(6) 0.86106(16) 0.6806(3) 0.0451(14) Uani 1 1 d . . .
H8A H 0.9881 0.8812 0.7001 0.054 Uiso 1 1 calc R . .
C9 C 1.1244(6) 0.85215(16) 0.7002(3) 0.0451(14) Uani 1 1 d . . .
H9A H 1.1784 0.8665 0.7326 0.054 Uiso 1 1 calc R . .
C10 C 1.1652(5) 0.82045(16) 0.6722(2) 0.0396(12) Uani 1 1 d . . .
C11 C 1.0823(5) 0.80046(14) 0.6218(2) 0.0336(11) Uani 1 1 d . . .
C12 C 1.2822(5) 0.80907(16) 0.6917(2) 0.0419(13) Uani 1 1 d . . .
H12A H 1.3402 0.8220 0.7243 0.050 Uiso 1 1 calc R . .
C13 C 1.3101(5) 0.77839(16) 0.6615(2) 0.0400(12) Uani 1 1 d . . .
H13A H 1.3870 0.7697 0.6748 0.048 Uiso 1 1 calc R . .
C14 C 1.2218(4) 0.76004(15) 0.6104(2) 0.0326(11) Uani 1 1 d . . .
H14A H 1.2427 0.7397 0.5903 0.039 Uiso 1 1 calc R . .
C15 C 0.7774(5) 0.74187(16) 0.3945(2) 0.0386(12) Uani 1 1 d . . .
H15A H 0.8153 0.7602 0.3796 0.046 Uiso 1 1 calc R . .
C16 C 0.6693(5) 0.72627(17) 0.3539(3) 0.0443(13) Uani 1 1 d . . .
H16A H 0.6363 0.7349 0.3133 0.053 Uiso 1 1 calc R . .
C17 C 0.6133(4) 0.69877(16) 0.3737(3) 0.0442(14) Uani 1 1 d . . .
H17A H 0.5422 0.6884 0.3468 0.053 Uiso 1 1 calc R . .
C18 C 0.6635(4) 0.68592(15) 0.4356(3) 0.0366(12) Uani 1 1 d . . .
C19 C 0.7710(4) 0.70335(15) 0.4737(2) 0.0330(11) Uani 1 1 d . . .
C20 C 0.6138(5) 0.65723(17) 0.4629(3) 0.0466(14) Uani 1 1 d . . .
H20A H 0.5439 0.6450 0.4384 0.056 Uiso 1 1 calc R . .
C21 C 0.6654(5) 0.64747(18) 0.5231(3) 0.0500(15) Uani 1 1 d . . .
H21A H 0.6304 0.6287 0.5391 0.060 Uiso 1 1 calc R . .
C22 C 0.7746(5) 0.66568(16) 0.5634(3) 0.0401(12) Uani 1 1 d . . .
C23 C 0.8268(4) 0.69281(14) 0.5372(2) 0.0324(11) Uani 1 1 d . . .
C24 C 0.8305(5) 0.65834(18) 0.6273(3) 0.0477(14) Uani 1 1 d . . .
H24A H 0.7989 0.6408 0.6468 0.057 Uiso 1 1 calc R . .
C25 C 0.9333(5) 0.67800(17) 0.6597(3) 0.0445(13) Uani 1 1 d . . .
H25A H 0.9710 0.6740 0.7020 0.053 Uiso 1 1 calc R . .
C26 C 0.9823(5) 0.70387(16) 0.6303(3) 0.0388(12) Uani 1 1 d . . .
H26A H 1.0530 0.7162 0.6535 0.047 Uiso 1 1 calc R . .
C27 C 1.3061(4) 0.67453(15) 0.4417(2) 0.0331(11) Uani 1 1 d . . .
H27A H 1.3018 0.7021 0.4280 0.040 Uiso 1 1 d R . .
C28 C 1.3509(4) 0.66150(16) 0.5037(2) 0.0357(11) Uani 1 1 d . . .
H28A H 1.3822 0.6785 0.5402 0.043 Uiso 1 1 d R . .
C29 C 1.3426(4) 0.61994(16) 0.5042(2) 0.0365(12) Uani 1 1 d . . .
H29A H 1.3694 0.6032 0.5411 0.044 Uiso 1 1 d R . .
C30 C 1.2904(4) 0.60649(16) 0.4418(3) 0.0379(12) Uani 1 1 d . . .
H30A H 1.2775 0.5788 0.4284 0.045 Uiso 1 1 d R . .
C31 C 1.2697(4) 0.64041(15) 0.4028(2) 0.0331(11) Uani 1 1 d . . .
H31A H 1.2377 0.6403 0.3577 0.040 Uiso 1 1 d R . .
C32 C 0.9467(4) 0.59622(16) 0.4735(3) 0.0378(12) Uani 1 1 d . . .
H32A H 0.9268 0.5696 0.4572 0.045 Uiso 1 1 calc R . .
H32B H 0.9117 0.6006 0.5030 0.045 Uiso 1 1 calc R . .
C33 C 0.8974(4) 0.62640(15) 0.4205(3) 0.0369(12) Uani 1 1 d . . .
H33A H 0.8898 0.6521 0.4368 0.044 Uiso 1 1 calc R . .
H33B H 0.8206 0.6180 0.3918 0.044 Uiso 1 1 calc R . .
C34 C 1.1368(5) 0.61621(15) 0.5911(2) 0.0355(11) Uani 1 1 d . . .
C35 C 1.2181(5) 0.64604(15) 0.6200(2) 0.0358(11) Uani 1 1 d . . .
H35A H 1.2529 0.6599 0.5978 0.043 Uiso 1 1 calc R . .
C36 C 1.2471(5) 0.65504(18) 0.6817(3) 0.0450(13) Uani 1 1 d . . .
H36A H 1.3005 0.6751 0.7007 0.054 Uiso 1 1 calc R . .
C37 C 1.1957(6) 0.63376(18) 0.7153(3) 0.0485(14) Uani 1 1 d . . .
H37A H 1.2156 0.6394 0.7567 0.058 Uiso 1 1 calc R . .
C38 C 1.1158(6) 0.60447(19) 0.6870(3) 0.0527(15) Uani 1 1 d . . .
H38A H 1.0817 0.5905 0.7094 0.063 Uiso 1 1 calc R . .
C39 C 1.0855(5) 0.59563(16) 0.6253(3) 0.0425(13) Uani 1 1 d . . .
H39A H 1.0308 0.5759 0.6066 0.051 Uiso 1 1 calc R . .
C40 C 1.1651(5) 0.55039(15) 0.5217(2) 0.0375(12) Uani 1 1 d . . .
C41 C 1.2484(5) 0.53781(17) 0.5786(3) 0.0484(14) Uani 1 1 d . . .
H41A H 1.2725 0.5550 0.6121 0.058 Uiso 1 1 calc R . .
C42 C 1.2958(5) 0.49968(18) 0.5857(3) 0.0537(16) Uani 1 1 d . . .
H42A H 1.3480 0.4910 0.6241 0.064 Uiso 1 1 calc R . .
C43 C 1.2637(5) 0.47468(17) 0.5344(3) 0.0545(17) Uani 1 1 d . . .
H43A H 1.2976 0.4498 0.5382 0.065 Uiso 1 1 calc R . .
C44 C 1.1817(5) 0.48690(16) 0.4779(3) 0.0490(15) Uani 1 1 d . . .
H44A H 1.1594 0.4700 0.4441 0.059 Uiso 1 1 calc R . .
C45 C 1.1323(5) 0.52468(16) 0.4717(3) 0.0460(14) Uani 1 1 d . . .
H45A H 1.0769 0.5327 0.4337 0.055 Uiso 1 1 calc R . .
C46 C 0.9752(5) 0.58323(15) 0.3380(2) 0.0398(12) Uani 1 1 d . . .
C47 C 1.0583(5) 0.57059(15) 0.3161(2) 0.0406(12) Uani 1 1 d . . .
H47A H 1.1231 0.5864 0.3222 0.049 Uiso 1 1 calc R . .
C48 C 1.0452(6) 0.53448(18) 0.2852(3) 0.0534(16) Uani 1 1 d . . .
H48A H 1.1010 0.5264 0.2708 0.064 Uiso 1 1 calc R . .
C49 C 0.9486(7) 0.5108(2) 0.2760(3) 0.0657(19) Uani 1 1 d . . .
H49A H 0.9388 0.4869 0.2550 0.079 Uiso 1 1 calc R . .
C50 C 0.8674(7) 0.5231(2) 0.2984(4) 0.067(2) Uani 1 1 d . . .
H50A H 0.8036 0.5070 0.2931 0.080 Uiso 1 1 calc R . .
C51 C 0.8782(5) 0.55871(18) 0.3285(3) 0.0501(15) Uani 1 1 d . . .
H51A H 0.8216 0.5665 0.3426 0.060 Uiso 1 1 calc R . .
C52 C 0.9383(4) 0.66790(15) 0.3224(2) 0.0338(11) Uani 1 1 d . . .
C53 C 0.8194(5) 0.66719(18) 0.2833(3) 0.0476(15) Uani 1 1 d . . .
H53A H 0.7714 0.6471 0.2869 0.057 Uiso 1 1 calc R . .
C54 C 0.7735(5) 0.6962(2) 0.2394(3) 0.0572(17) Uani 1 1 d . . .
H54A H 0.6941 0.6960 0.2143 0.069 Uiso 1 1 calc R . .
C55 C 0.8445(5) 0.72601(17) 0.2318(3) 0.0443(13) Uani 1 1 d . . .
H55A H 0.8134 0.7453 0.2015 0.053 Uiso 1 1 calc R . .
C56 C 0.9616(5) 0.72626(16) 0.2702(3) 0.0438(13) Uani 1 1 d . . .
H56A H 1.0102 0.7457 0.2655 0.053 Uiso 1 1 calc R . .
C57 C 1.0078(5) 0.69764(15) 0.3159(3) 0.0398(13) Uani 1 1 d . . .
H57A H 1.0864 0.6987 0.3423 0.048 Uiso 1 1 calc R . .
C58 C 1.0496(5) 0.89654(18) 0.3295(3) 0.0455(14) Uani 1 1 d . . .
H58A H 1.0733 0.9243 0.3313 0.055 Uiso 1 1 d R . .
C59 C 1.1243(5) 0.86256(17) 0.3450(2) 0.0430(13) Uani 1 1 d . . .
H59A H 1.2099 0.8631 0.3607 0.052 Uiso 1 1 d R . .
C60 C 1.0568(5) 0.82880(17) 0.3340(2) 0.0414(13) Uani 1 1 d . . .
H60A H 1.0863 0.8015 0.3411 0.050 Uiso 1 1 d R . .
C61 C 0.9362(5) 0.83977(18) 0.3110(2) 0.0419(13) Uani 1 1 d . . .
H61A H 0.8688 0.8219 0.2988 0.050 Uiso 1 1 d R . .
C62 C 0.9323(5) 0.88142(19) 0.3073(2) 0.0472(14) Uani 1 1 d . . .
H62A H 0.8611 0.8975 0.2925 0.057 Uiso 1 1 d R . .
C63 C 1.1076(4) 0.88740(15) 0.5419(2) 0.0349(11) Uani 1 1 d . . .
H63A H 1.0844 0.8618 0.5518 0.042 Uiso 1 1 calc R . .
H63B H 1.1642 0.8989 0.5795 0.042 Uiso 1 1 calc R . .
C64 C 1.0002(4) 0.91459(15) 0.5144(2) 0.0344(11) Uani 1 1 d . . .
H64A H 1.0249 0.9420 0.5188 0.041 Uiso 1 1 calc R . .
H64B H 0.9494 0.9109 0.5362 0.041 Uiso 1 1 calc R . .
C65 C 1.2505(4) 0.92804(15) 0.4883(3) 0.0379(12) Uani 1 1 d . . .
C66 C 1.2669(5) 0.95655(16) 0.5339(3) 0.0458(14) Uani 1 1 d . . .
H66A H 1.2409 0.9516 0.5651 0.055 Uiso 1 1 calc R . .
C67 C 1.3213(6) 0.99188(18) 0.5330(3) 0.0568(17) Uani 1 1 d . . .
H67A H 1.3329 1.0104 0.5639 0.068 Uiso 1 1 calc R . .
C68 C 1.3586(7) 1.0000(2) 0.4866(4) 0.080(2) Uani 1 1 d . . .
H68A H 1.3936 1.0242 0.4859 0.096 Uiso 1 1 calc R . .
C69 C 1.3441(8) 0.9725(2) 0.4415(4) 0.079(2) Uani 1 1 d . . .
H69A H 1.3692 0.9779 0.4101 0.095 Uiso 1 1 calc R . .
C70 C 1.2916(6) 0.93619(19) 0.4429(3) 0.0557(16) Uani 1 1 d . . .
H70A H 1.2840 0.9172 0.4131 0.067 Uiso 1 1 calc R . .
C71 C 1.2957(4) 0.84762(16) 0.5224(2) 0.0356(11) Uani 1 1 d . . .
C72 C 1.3820(5) 0.85763(17) 0.5798(3) 0.0472(15) Uani 1 1 d . . .
H72A H 1.3768 0.8812 0.5988 0.057 Uiso 1 1 calc R . .
C73 C 1.4753(5) 0.83234(19) 0.6083(3) 0.0526(16) Uani 1 1 d . . .
H73A H 1.5328 0.8391 0.6464 0.063 Uiso 1 1 calc R . .
C74 C 1.4839(5) 0.79716(18) 0.5808(3) 0.0466(14) Uani 1 1 d . . .
H74A H 1.5465 0.7802 0.6004 0.056 Uiso 1 1 calc R . .
C75 C 1.3982(5) 0.78733(17) 0.5237(3) 0.0451(13) Uani 1 1 d . . .
H75A H 1.4040 0.7638 0.5047 0.054 Uiso 1 1 calc R . .
C76 C 1.3042(5) 0.81231(16) 0.4948(3) 0.0409(12) Uani 1 1 d . . .
H76A H 1.2467 0.8053 0.4568 0.049 Uiso 1 1 calc R . .
C77 C 0.8835(5) 0.95145(14) 0.3941(2) 0.0369(12) Uani 1 1 d . . .
C78 C 0.9738(5) 0.97775(16) 0.4007(3) 0.0445(13) Uani 1 1 d . . .
H78A H 1.0503 0.9711 0.4261 0.053 Uiso 1 1 calc R . .
C79 C 0.9514(6) 1.01386(17) 0.3700(3) 0.0507(15) Uani 1 1 d . . .
H79A H 1.0128 1.0307 0.3737 0.061 Uiso 1 1 calc R . .
C80 C 0.8370(6) 1.02469(17) 0.3338(3) 0.0556(17) Uani 1 1 d . . .
H80A H 0.8210 1.0493 0.3145 0.067 Uiso 1 1 calc R . .
C81 C 0.7477(6) 0.99872(18) 0.3268(3) 0.0552(16) Uani 1 1 d . . .
H81A H 0.6710 1.0057 0.3024 0.066 Uiso 1 1 calc R . .
C82 C 0.7709(5) 0.96236(18) 0.3558(3) 0.0472(14) Uani 1 1 d . . .
H82A H 0.7096 0.9448 0.3494 0.057 Uiso 1 1 calc R . .
C83 C 0.7764(4) 0.88456(14) 0.4256(2) 0.0357(11) Uani 1 1 d . . .
C84 C 0.7186(5) 0.90337(16) 0.4580(3) 0.0428(13) Uani 1 1 d . . .
H84A H 0.7554 0.9237 0.4854 0.051 Uiso 1 1 calc R . .
C85 C 0.6065(5) 0.89195(17) 0.4495(3) 0.0489(15) Uani 1 1 d . . .
H85A H 0.5683 0.9048 0.4710 0.059 Uiso 1 1 calc R . .
C86 C 0.5513(5) 0.86161(18) 0.4094(3) 0.0520(16) Uani 1 1 d . . .
H86A H 0.4757 0.8543 0.4035 0.062 Uiso 1 1 calc R . .
C87 C 0.6088(5) 0.84209(18) 0.3780(3) 0.0494(15) Uani 1 1 d . . .
H87A H 0.5722 0.8212 0.3517 0.059 Uiso 1 1 calc R . .
C88 C 0.7206(5) 0.85345(16) 0.3854(3) 0.0428(13) Uani 1 1 d . . .
H88A H 0.7583 0.8405 0.3639 0.051 Uiso 1 1 calc R . .
C89 C 0.4152(12) 1.0551(5) 0.3286(7) 0.162(6) Uani 1 1 d DU . .
H89A H 0.4801 1.0721 0.3509 0.243 Uiso 1 1 calc R . .
H89B H 0.3864 1.0613 0.2854 0.243 Uiso 1 1 calc R . .
H89C H 0.4403 1.0280 0.3349 0.243 Uiso 1 1 calc R . .
C90 C 0.3243(15) 1.0611(5) 0.3501(8) 0.158(6) Uani 1 1 d DU . .
N7 N 0.2393(13) 1.0607(4) 0.3595(7) 0.182(5) Uani 1 1 d DU . .
C91 C 0.4794(14) 0.9173(5) 0.2463(8) 0.190(7) Uani 1 1 d DU . .
H91A H 0.5377 0.9324 0.2388 0.285 Uiso 1 1 calc R . .
H91B H 0.4230 0.9074 0.2079 0.285 Uiso 1 1 calc R . .
H91C H 0.5160 0.8955 0.2731 0.285 Uiso 1 1 calc R . .
C92 C 0.4226(13) 0.9418(5) 0.2745(7) 0.140(5) Uani 1 1 d DU . .
O2 O 1.7451(16) 0.5531(5) 0.6614(8) 0.104(4) Uani 0.50 1 d PU A 1
H2A H 1.6888 0.5456 0.6287 0.125 Uiso 0.50 1 d PR A 1
H2B H 1.7171 0.5561 0.6885 0.125 Uiso 0.50 1 d PR A 1
C95 C 1.5961(16) 0.5410(5) 0.5621(7) 0.091(5) Uani 0.50 1 d PDU B 2
H95A H 1.5836 0.5690 0.5600 0.109 Uiso 0.50 1 d PR B 2
H95B H 1.6688 0.5362 0.5581 0.109 Uiso 0.50 1 d PR B 2
C96 C 1.4982(13) 0.5215(4) 0.5079(7) 0.079(5) Uani 0.50 1 d PDU . 2
H96A H 1.4972 0.5323 0.4701 0.118 Uiso 0.50 1 d PR . 2
H96B H 1.5108 0.4935 0.5087 0.118 Uiso 0.50 1 d PR . 2
H96C H 1.4246 0.5267 0.5106 0.118 Uiso 0.50 1 d PR . 2
O1 O 1.6190(16) 0.5287(6) 0.6235(8) 0.170(6) Uani 0.50 1 d PDU B 2
C94 C 1.694(2) 0.5532(9) 0.6732(10) 0.137(7) Uani 0.50 1 d PDU B 2
H94A H 1.7124 0.5402 0.7125 0.165 Uiso 0.50 1 calc PR B 2
H94B H 1.6571 0.5784 0.6735 0.165 Uiso 0.50 1 calc PR B 2
C93 C 1.8159(16) 0.5599(4) 0.6606(10) 0.093(6) Uani 0.50 1 d PDU B 2
H93A H 1.8694 0.5763 0.6925 0.139 Uiso 0.50 1 calc PR B 2
H93B H 1.7964 0.5725 0.6213 0.139 Uiso 0.50 1 calc PR B 2
H93C H 1.8517 0.5347 0.6606 0.139 Uiso 0.50 1 calc PR B 2
N8 N 0.3675(15) 0.9526(5) 0.2996(7) 0.211(7) Uani 1 1 d DU . .
N1 N 1.1043(3) 0.68722(12) 0.48014(18) 0.0297(9) Uani 1 1 d . . .
N2 N 1.0054(3) 0.81933(12) 0.44183(19) 0.0302(9) Uani 1 1 d . . .
N3 N 0.8889(4) 0.78983(12) 0.5501(2) 0.0339(9) Uani 1 1 d . . .
N4 N 1.1097(3) 0.77069(12) 0.59004(18) 0.0298(9) Uani 1 1 d . . .
N5 N 0.8275(3) 0.73111(12) 0.45383(19) 0.0326(9) Uani 1 1 d . . .
N6 N 0.9307(3) 0.71139(12) 0.57027(19) 0.0308(9) Uani 1 1 d . . .
P1 P 1.10751(11) 0.60102(4) 0.51253(6) 0.0325(3) Uani 1 1 d . . .
P2 P 0.99715(11) 0.62967(4) 0.38109(6) 0.0305(3) Uani 1 1 d . . .
P3 P 1.17289(11) 0.88155(4) 0.48500(6) 0.0321(3) Uani 1 1 d . . .
P4 P 0.91967(11) 0.90226(4) 0.43118(6) 0.0320(3) Uani 1 1 d . . .
P5 P 0.54664(19) 1.08407(6) 0.19730(10) 0.0803(7) Uani 1 1 d DU . .
P6 P 1.32307(12) 0.76046(4) 0.32957(7) 0.0369(3) Uani 1 1 d . . .
P7 P 0.56821(15) 0.81608(8) 0.17908(8) 0.0754(7) Uani 1 1 d D . .
F1 F 0.5113(8) 1.0752(3) 0.1241(3) 0.061(2) Uani 0.50 1 d PDU C 1
F2 F 0.4165(6) 1.0952(3) 0.1795(5) 0.072(3) Uani 0.50 1 d PDU C 1
F3 F 0.5285(10) 1.0389(2) 0.2051(6) 0.070(3) Uani 0.50 1 d PDU C 1
F4 F 0.6789(6) 1.0724(3) 0.2043(5) 0.062(3) Uani 0.50 1 d PDU C 1
F5 F 0.5871(15) 1.0913(6) 0.2689(4) 0.073(5) Uani 0.50 1 d PDU C 1
F6 F 0.5750(17) 1.1285(3) 0.1877(9) 0.067(6) Uani 0.50 1 d PDU C 1
F1A F 0.6512(10) 1.0609(4) 0.1937(8) 0.133(7) Uani 0.50 1 d PDU C 2
F2A F 0.4638(12) 1.0784(5) 0.1278(4) 0.139(6) Uani 0.50 1 d PDU C 2
F3A F 0.4964(13) 1.0444(3) 0.2145(7) 0.117(6) Uani 0.50 1 d PDU C 2
F4A F 0.4423(11) 1.1052(4) 0.2092(8) 0.142(6) Uani 0.50 1 d PDU C 2
F5A F 0.6178(15) 1.0910(5) 0.2701(4) 0.059(4) Uani 0.50 1 d PDU C 2
F6A F 0.5895(18) 1.1248(3) 0.1818(10) 0.060(4) Uani 0.50 1 d PDU C 2
F7 F 1.4338(3) 0.75586(11) 0.39347(15) 0.0510(9) Uani 1 1 d . . .
F8 F 1.4060(3) 0.76358(10) 0.29299(15) 0.0481(8) Uani 1 1 d . . .
F9 F 1.2384(3) 0.75737(9) 0.36664(15) 0.0439(7) Uani 1 1 d . . .
F10 F 1.3281(3) 0.80745(9) 0.33834(17) 0.0510(8) Uani 1 1 d . . .
F11 F 1.3164(3) 0.71336(9) 0.32133(15) 0.0498(8) Uani 1 1 d . . .
F12 F 1.2097(3) 0.76522(10) 0.26580(15) 0.0485(8) Uani 1 1 d . . .
F13 F 0.6348(15) 0.7809(4) 0.2200(8) 0.225(12) Uani 0.50 1 d PDU D 1
F14 F 0.4505(8) 0.7932(4) 0.1452(8) 0.054(4) Uani 0.50 1 d PD D 1
F15 F 0.6789(7) 0.8467(3) 0.2140(4) 0.070(2) Uani 0.50 1 d PDU D 1
F16 F 0.6104(14) 0.8068(4) 0.1266(6) 0.099(6) Uani 0.50 1 d PDU D 1
F17 F 0.5081(10) 0.8563(3) 0.1441(6) 0.077(4) Uani 0.50 1 d PDU D 1
F18 F 0.5294(11) 0.8239(3) 0.2347(4) 0.068(3) Uani 0.50 1 d PDU D 1
F16A F 0.5276(13) 0.8404(4) 0.2249(6) 0.105(5) Uani 0.50 1 d PDU D 2
F15A F 0.5971(7) 0.7712(3) 0.2108(4) 0.084(3) Uani 0.50 1 d PDU D 2
F14A F 0.7038(6) 0.8221(3) 0.2147(4) 0.085(3) Uani 0.50 1 d PDU D 2
F13A F 0.6016(13) 0.7937(4) 0.1271(6) 0.082(4) Uani 0.50 1 d PD D 2
F17A F 0.5506(10) 0.8540(3) 0.1383(6) 0.076(4) Uani 0.50 1 d PDU D 2
F18A F 0.4359(8) 0.8026(4) 0.1403(7) 0.042(3) Uani 0.50 1 d PD D 2

loop_
_atom_site_aniso_label
_atom_site_aniso_U_11
_atom_site_aniso_U_22
_atom_site_aniso_U_33
_atom_site_aniso_U_23
_atom_site_aniso_U_13
_atom_site_aniso_U_12
Fe1 0.0207(3) 0.0329(4) 0.0259(4) -0.0015(3) 0.0064(3) -0.0005(3)
Fe2 0.0253(4) 0.0371(4) 0.0267(4) 0.0004(3) 0.0065(3) 0.0026(3)
Fe3 0.0203(4) 0.0334(4) 0.0283(4) -0.0017(3) 0.0070(3) 0.0002(3)
C1 0.019(2) 0.036(2) 0.026(2) -0.0009(19) 0.0022(19) -0.0023(19)
C2 0.020(2) 0.038(3) 0.030(3) -0.006(2) 0.005(2) 0.0024(19)
C3 0.028(3) 0.045(3) 0.053(4) 0.005(2) 0.017(3) 0.005(2)
C4 0.039(3) 0.051(3) 0.069(4) 0.009(3) 0.031(3) 0.012(3)
C5 0.055(4) 0.049(3) 0.059(4) 0.003(3) 0.037(3) 0.014(3)
C6 0.059(4) 0.040(3) 0.043(3) 0.003(2) 0.033(3) 0.008(3)
C7 0.034(3) 0.039(3) 0.034(3) 0.004(2) 0.018(2) 0.003(2)
C8 0.063(4) 0.039(3) 0.040(3) -0.006(2) 0.027(3) 0.000(3)
C9 0.065(4) 0.036(3) 0.034(3) -0.009(2) 0.019(3) -0.005(3)
C10 0.041(3) 0.041(3) 0.033(3) 0.002(2) 0.011(2) -0.004(2)
C11 0.036(3) 0.034(2) 0.032(3) 0.003(2) 0.015(2) 0.000(2)
C12 0.044(3) 0.044(3) 0.028(3) -0.002(2) 0.004(2) -0.010(2)
C13 0.031(3) 0.046(3) 0.033(3) 0.002(2) 0.002(2) -0.005(2)
C14 0.024(2) 0.045(3) 0.028(3) -0.002(2) 0.009(2) 0.002(2)
C15 0.027(3) 0.045(3) 0.037(3) 0.000(2) 0.004(2) 0.003(2)
C16 0.028(3) 0.050(3) 0.040(3) 0.000(2) -0.001(2) 0.001(2)
C17 0.022(3) 0.048(3) 0.049(3) -0.010(3) 0.000(2) -0.001(2)
C18 0.023(2) 0.043(3) 0.044(3) -0.008(2) 0.014(2) 0.001(2)
C19 0.020(2) 0.042(3) 0.037(3) -0.005(2) 0.012(2) 0.0039(19)
C20 0.030(3) 0.052(3) 0.054(4) -0.009(3) 0.012(3) -0.010(2)
C21 0.037(3) 0.054(3) 0.067(4) -0.004(3) 0.029(3) -0.010(3)
C22 0.034(3) 0.044(3) 0.048(3) -0.001(2) 0.022(3) -0.002(2)
C23 0.024(2) 0.038(3) 0.039(3) -0.004(2) 0.015(2) -0.0003(19)
C24 0.043(3) 0.053(3) 0.055(4) 0.009(3) 0.028(3) -0.001(3)
C25 0.045(3) 0.052(3) 0.037(3) 0.008(2) 0.016(3) 0.008(3)
C26 0.031(3) 0.045(3) 0.040(3) -0.003(2) 0.015(2) 0.002(2)
C27 0.022(2) 0.043(3) 0.033(3) 0.000(2) 0.011(2) -0.001(2)
C28 0.020(2) 0.048(3) 0.035(3) -0.001(2) 0.007(2) -0.003(2)
C29 0.021(2) 0.049(3) 0.036(3) 0.008(2) 0.007(2) 0.006(2)
C30 0.028(3) 0.045(3) 0.041(3) 0.003(2) 0.014(2) 0.006(2)
C31 0.023(2) 0.045(3) 0.030(3) 0.000(2) 0.010(2) 0.003(2)
C32 0.031(3) 0.045(3) 0.041(3) -0.002(2) 0.017(2) -0.006(2)
C33 0.023(2) 0.038(3) 0.043(3) -0.006(2) 0.007(2) -0.005(2)
C34 0.034(3) 0.041(3) 0.032(3) 0.003(2) 0.013(2) 0.001(2)
C35 0.032(3) 0.042(3) 0.033(3) -0.002(2) 0.013(2) -0.003(2)
C36 0.035(3) 0.060(3) 0.032(3) -0.003(2) 0.005(2) 0.001(3)
C37 0.052(4) 0.058(4) 0.035(3) 0.002(3) 0.016(3) 0.004(3)
C38 0.058(4) 0.058(4) 0.046(4) 0.006(3) 0.025(3) -0.001(3)
C39 0.049(3) 0.046(3) 0.039(3) 0.002(2) 0.023(3) -0.007(2)
C40 0.037(3) 0.038(3) 0.039(3) 0.002(2) 0.018(2) -0.005(2)
C41 0.039(3) 0.048(3) 0.049(4) 0.004(3) 0.008(3) 0.002(2)
C42 0.041(3) 0.052(3) 0.062(4) 0.006(3) 0.014(3) 0.007(3)
C43 0.042(3) 0.035(3) 0.087(5) 0.007(3) 0.027(3) 0.002(2)
C44 0.052(4) 0.034(3) 0.063(4) -0.004(3) 0.025(3) -0.006(2)
C45 0.048(3) 0.039(3) 0.047(3) 0.005(2) 0.015(3) -0.008(2)
C46 0.038(3) 0.037(3) 0.034(3) -0.004(2) 0.003(2) -0.002(2)
C47 0.050(3) 0.035(3) 0.033(3) -0.002(2) 0.013(3) -0.001(2)
C48 0.070(4) 0.047(3) 0.046(4) -0.007(3) 0.027(3) 0.003(3)
C49 0.090(6) 0.050(4) 0.058(4) -0.019(3) 0.030(4) -0.012(4)
C50 0.072(5) 0.052(4) 0.075(5) -0.022(3) 0.028(4) -0.024(3)
C51 0.047(3) 0.050(3) 0.050(4) -0.015(3) 0.016(3) -0.012(3)
C52 0.027(2) 0.040(3) 0.026(3) -0.006(2) 0.002(2) -0.002(2)
C53 0.031(3) 0.054(3) 0.043(3) 0.009(3) -0.001(3) -0.008(2)
C54 0.029(3) 0.082(5) 0.040(3) 0.005(3) -0.008(3) -0.005(3)
C55 0.032(3) 0.052(3) 0.040(3) 0.005(2) 0.005(2) 0.002(2)
C56 0.033(3) 0.040(3) 0.046(3) 0.002(2) 0.003(3) 0.000(2)
C57 0.027(3) 0.040(3) 0.041(3) 0.001(2) 0.001(2) -0.001(2)
C58 0.057(4) 0.052(3) 0.034(3) 0.005(2) 0.025(3) 0.006(3)
C59 0.038(3) 0.063(4) 0.028(3) -0.002(2) 0.013(2) 0.007(3)
C60 0.042(3) 0.053(3) 0.025(3) -0.004(2) 0.009(2) 0.009(2)
C61 0.034(3) 0.062(3) 0.025(3) -0.003(2) 0.007(2) 0.003(2)
C62 0.047(3) 0.067(4) 0.025(3) 0.005(2) 0.010(2) 0.017(3)
C63 0.029(3) 0.042(3) 0.028(3) -0.006(2) 0.007(2) -0.006(2)
C64 0.032(3) 0.039(3) 0.032(3) -0.003(2) 0.013(2) -0.002(2)
C65 0.029(3) 0.042(3) 0.041(3) 0.001(2) 0.011(2) -0.003(2)
C66 0.038(3) 0.042(3) 0.057(4) -0.005(3) 0.019(3) -0.005(2)
C67 0.057(4) 0.041(3) 0.079(5) -0.012(3) 0.035(4) -0.012(3)
C68 0.083(6) 0.049(4) 0.114(7) -0.009(4) 0.045(5) -0.028(4)
C69 0.084(6) 0.082(5) 0.092(6) -0.001(4) 0.058(5) -0.033(4)
C70 0.056(4) 0.053(4) 0.065(4) -0.012(3) 0.031(3) -0.012(3)
C71 0.024(2) 0.048(3) 0.033(3) -0.002(2) 0.009(2) 0.000(2)
C72 0.035(3) 0.048(3) 0.042(3) -0.004(2) -0.002(3) -0.003(2)
C73 0.029(3) 0.062(4) 0.048(4) 0.006(3) -0.005(3) -0.004(3)
C74 0.028(3) 0.055(3) 0.051(4) 0.009(3) 0.009(3) 0.004(2)
C75 0.038(3) 0.050(3) 0.048(3) -0.003(3) 0.018(3) 0.004(2)
C76 0.031(3) 0.050(3) 0.037(3) -0.008(2) 0.008(2) 0.000(2)
C77 0.044(3) 0.031(2) 0.035(3) 0.003(2) 0.016(2) 0.006(2)
C78 0.047(3) 0.041(3) 0.040(3) -0.003(2) 0.011(3) -0.003(2)
C79 0.070(4) 0.039(3) 0.048(4) -0.002(3) 0.027(3) -0.006(3)
C80 0.081(5) 0.039(3) 0.047(4) 0.011(3) 0.026(3) 0.014(3)
C81 0.058(4) 0.050(3) 0.049(4) 0.012(3) 0.013(3) 0.021(3)
C82 0.043(3) 0.050(3) 0.047(3) 0.006(3) 0.017(3) 0.009(3)
C83 0.027(3) 0.031(2) 0.043(3) 0.004(2) 0.008(2) 0.0066(19)
C84 0.035(3) 0.041(3) 0.049(3) -0.002(2) 0.013(3) 0.002(2)
C85 0.034(3) 0.047(3) 0.068(4) 0.001(3) 0.022(3) 0.004(2)
C86 0.028(3) 0.054(3) 0.068(4) 0.000(3) 0.013(3) -0.001(2)
C87 0.032(3) 0.049(3) 0.055(4) -0.005(3) 0.005(3) -0.005(2)
C88 0.031(3) 0.050(3) 0.042(3) -0.003(2) 0.009(2) 0.001(2)
C89 0.136(9) 0.152(9) 0.172(9) 0.013(7) 0.034(7) -0.030(7)
C90 0.171(10) 0.122(8) 0.176(9) -0.006(7) 0.062(8) 0.023(8)
N7 0.203(10) 0.118(7) 0.196(9) -0.027(7) 0.048(8) 0.000(7)
C91 0.169(10) 0.181(10) 0.178(10) -0.002(8) 0.025(8) -0.024(8)
C92 0.130(8) 0.133(8) 0.119(8) -0.017(7) 0.007(6) 0.003(7)
O2 0.120(8) 0.087(7) 0.102(7) 0.003(6) 0.040(6) -0.010(7)
C95 0.111(11) 0.088(10) 0.110(11) 0.011(9) 0.083(9) 0.017(8)
C96 0.069(9) 0.063(8) 0.138(13) 0.033(8) 0.076(9) 0.024(7)
O1 0.162(9) 0.152(8) 0.175(9) 0.015(7) 0.046(7) -0.023(7)
C94 0.157(10) 0.103(9) 0.123(10) -0.007(8) 0.026(7) 0.003(8)
C93 0.101(13) 0.031(7) 0.128(15) -0.002(8) 0.028(12) -0.006(8)
N8 0.220(10) 0.214(10) 0.171(9) 0.004(8) 0.046(8) 0.039(8)
N1 0.0205(19) 0.038(2) 0.027(2) -0.0009(17) 0.0064(17) -0.0038(16)
N2 0.0213(19) 0.034(2) 0.030(2) -0.0034(17) 0.0046(17) 0.0004(16)
N3 0.026(2) 0.038(2) 0.039(2) -0.0027(18) 0.0143(19) -0.0006(17)
N4 0.025(2) 0.037(2) 0.025(2) 0.0009(16) 0.0077(17) -0.0023(16)
N5 0.020(2) 0.039(2) 0.033(2) 0.0005(17) 0.0051(18) 0.0002(16)
N6 0.023(2) 0.034(2) 0.033(2) -0.0020(17) 0.0081(18) 0.0002(16)
P1 0.0282(7) 0.0344(6) 0.0327(7) -0.0003(5) 0.0097(6) -0.0035(5)
P2 0.0236(6) 0.0339(6) 0.0302(7) -0.0039(5) 0.0067(5) -0.0024(5)
P3 0.0251(6) 0.0355(6) 0.0314(7) -0.0003(5) 0.0066(5) -0.0020(5)
P4 0.0269(6) 0.0326(6) 0.0331(7) -0.0001(5) 0.0083(5) 0.0013(5)
P5 0.0691(13) 0.0541(10) 0.0723(13) 0.0096(9) -0.0201(11) -0.0101(9)
P6 0.0286(7) 0.0425(7) 0.0374(8) 0.0016(6) 0.0107(6) 0.0015(5)
P7 0.0288(8) 0.146(2) 0.0404(10) 0.0286(11) 0.0022(7) -0.0074(10)
F1 0.056(5) 0.060(4) 0.050(4) -0.006(3) 0.004(4) -0.006(4)
F2 0.042(4) 0.066(5) 0.105(7) 0.022(5) 0.026(4) 0.012(4)
F3 0.059(5) 0.055(5) 0.069(6) 0.002(4) -0.003(4) 0.004(4)
F4 0.048(4) 0.055(5) 0.066(6) -0.005(4) 0.004(4) 0.003(4)
F5 0.040(9) 0.092(8) 0.079(8) -0.033(6) 0.014(5) -0.018(6)
F6 0.046(8) 0.062(7) 0.069(8) -0.025(6) -0.003(7) 0.005(5)
F1A 0.169(10) 0.085(8) 0.122(9) -0.005(7) 0.033(7) 0.044(7)
F2A 0.132(9) 0.115(8) 0.111(8) 0.022(7) -0.016(6) -0.042(7)
F3A 0.127(9) 0.072(7) 0.099(8) 0.020(6) -0.013(6) -0.036(6)
F4A 0.108(8) 0.157(10) 0.166(10) 0.035(8) 0.061(7) -0.040(7)
F5A 0.030(8) 0.062(6) 0.069(7) 0.008(5) 0.002(4) 0.000(5)
F6A 0.051(7) 0.048(6) 0.083(9) 0.009(6) 0.027(6) -0.002(5)
F7 0.0376(18) 0.073(2) 0.0352(18) -0.0030(15) 0.0073(15) 0.0109(15)
F8 0.0342(17) 0.068(2) 0.0439(19) 0.0041(16) 0.0179(15) 0.0008(15)
F9 0.0378(17) 0.0496(18) 0.0491(19) 0.0020(14) 0.0221(15) 0.0032(14)
F10 0.0425(19) 0.0441(18) 0.063(2) 0.0000(15) 0.0176(17) -0.0019(14)
F11 0.060(2) 0.0419(17) 0.048(2) 0.0009(14) 0.0209(17) 0.0063(15)
F12 0.0321(17) 0.061(2) 0.0430(19) 0.0082(15) 0.0055(14) -0.0032(14)
F13 0.213(14) 0.234(14) 0.221(14) 0.026(7) 0.078(8) 0.006(7)
F14 0.037(5) 0.028(6) 0.086(8) 0.027(5) 0.014(5) 0.010(4)
F15 0.042(4) 0.097(5) 0.060(5) 0.005(4) 0.008(3) -0.005(4)
F16 0.081(8) 0.142(10) 0.094(8) 0.009(6) 0.057(6) -0.029(7)
F17 0.077(7) 0.074(6) 0.058(6) 0.003(4) 0.005(5) -0.040(5)
F18 0.078(5) 0.083(5) 0.045(4) 0.012(4) 0.027(4) -0.029(4)
F16A 0.086(7) 0.151(10) 0.087(8) -0.013(7) 0.044(6) -0.033(7)
F15A 0.037(4) 0.141(7) 0.069(5) 0.078(5) 0.015(4) 0.048(4)
F14A 0.036(4) 0.129(7) 0.068(5) 0.014(6) -0.004(4) -0.009(5)
F13A 0.070(7) 0.085(7) 0.119(10) 0.024(6) 0.067(7) -0.011(6)
F17A 0.074(7) 0.069(6) 0.080(7) 0.000(4) 0.026(5) -0.035(5)
F18A 0.025(4) 0.038(7) 0.053(5) 0.020(5) 0.005(3) 0.015(4)

loop_
_atom_type_symbol
_atom_type_description
_atom_type_scat_dispersion_real
_atom_type_scat_dispersion_imag
_atom_type_scat_source
C C 0.0033 0.0016 'International Tables Vol C Tables 4.2.6.8 and 6.1.1.4'
H H 0.0000 0.0000 'International Tables Vol C Tables 4.2.6.8 and 6.1.1.4'
F F 0.0171 0.0103 'International Tables Vol C Tables 4.2.6.8 and 6.1.1.4'
Fe Fe 0.3463 0.8444 'International Tables Vol C Tables 4.2.6.8 and 6.1.1.4'
N N 0.0061 0.0033 'International Tables Vol C Tables 4.2.6.8 and 6.1.1.4'
O O 0.0106 0.0060 'International Tables Vol C Tables 4.2.6.8 and 6.1.1.4'
P P 0.1023 0.0942 'International Tables Vol C Tables 4.2.6.8 and 6.1.1.4'

loop_
_geom_angle_atom_site_label_1
_geom_angle_atom_site_label_2
_geom_angle_atom_site_label_3
_geom_angle
_geom_angle_site_symmetry_1
N1 Fe1 C30 162.0(2) .
N1 Fe1 C29 128.31(19) .
C30 Fe1 C29 39.9(2) .
N1 Fe1 C31 129.10(19) .
C30 Fe1 C31 39.8(2) .
C29 Fe1 C31 66.1(2) .
N1 Fe1 C28 96.93(19) .
C30 Fe1 C28 66.0(2) .
C29 Fe1 C28 38.6(2) .
C31 Fe1 C28 65.4(2) .
N1 Fe1 C27 96.97(18) .
C30 Fe1 C27 66.3(2) .
C29 Fe1 C27 65.2(2) .
C31 Fe1 C27 39.20(19) .
C28 Fe1 C27 38.56(19) .
N1 Fe1 P1 92.48(13) .
C30 Fe1 P1 100.09(16) .
C29 Fe1 P1 89.51(15) .
C31 Fe1 P1 138.42(14) .
C28 Fe1 P1 115.66(15) .
C27 Fe1 P1 153.39(14) .
N1 Fe1 P2 89.11(12) .
C30 Fe1 P2 104.98(16) .
C29 Fe1 P2 142.27(16) .
C31 Fe1 P2 95.59(14) .
C28 Fe1 P2 159.43(15) .
C27 Fe1 P2 121.29(14) .
P1 Fe1 P2 83.54(6) .
N2 Fe2 C58 158.6(2) .
N2 Fe2 C59 122.8(2) .
C58 Fe2 C59 40.3(2) .
N2 Fe2 C62 129.3(2) .
C58 Fe2 C62 40.4(2) .
C59 Fe2 C62 66.6(2) .
N2 Fe2 C60 92.1(2) .
C58 Fe2 C60 66.7(2) .
C59 Fe2 C60 38.6(2) .
C62 Fe2 C60 66.0(2) .
N2 Fe2 C61 94.5(2) .
C58 Fe2 C61 67.5(2) .
C59 Fe2 C61 66.4(2) .
C62 Fe2 C61 39.4(2) .
C60 Fe2 C61 39.9(2) .
N2 Fe2 P4 92.55(13) .
C58 Fe2 P4 105.33(17) .
C59 Fe2 P4 144.62(17) .
C62 Fe2 P4 91.83(17) .
C60 Fe2 P4 154.34(16) .
C61 Fe2 P4 114.55(16) .
N2 Fe2 P3 87.31(12) .
C58 Fe2 P3 105.59(18) .
C59 Fe2 P3 95.94(17) .
C62 Fe2 P3 143.41(19) .
C60 Fe2 P3 120.28(16) .
C61 Fe2 P3 160.06(17) .
P4 Fe2 P3 85.15(6) .
C1 Fe3 C2 94.0(2) .
C1 Fe3 N5 89.50(19) .
C2 Fe3 N5 94.10(19) .
C1 Fe3 N4 95.55(18) .
C2 Fe3 N4 89.04(18) .
N5 Fe3 N4 173.86(18) .
C1 Fe3 N6 92.95(19) .
C2 Fe3 N6 172.30(18) .
N5 Fe3 N6 82.61(17) .
N4 Fe3 N6 93.62(16) .
C1 Fe3 N3 176.67(19) .
C2 Fe3 N3 88.17(19) .
N5 Fe3 N3 92.88(17) .
N4 Fe3 N3 81.94(17) .
N6 Fe3 N3 85.05(18) .
N1 C1 Fe3 175.2(4) .
N2 C2 Fe3 173.4(4) .
N3 C3 C4 122.0(6) .
N3 C3 H3A 119.0 .
C4 C3 H3A 119.0 .
C5 C4 C3 121.2(6) .
C5 C4 H4A 119.4 .
C3 C4 H4A 119.4 .
C4 C5 C6 118.3(5) .
C4 C5 H5A 120.8 .
C6 C5 H5A 120.8 .
C7 C6 C5 117.2(5) .
C7 C6 C8 118.0(5) .
C5 C6 C8 124.8(5) .
N3 C7 C6 124.0(5) .
N3 C7 C11 115.6(5) .
C6 C7 C11 120.4(5) .
C9 C8 C6 121.6(5) .
C9 C8 H8A 119.2 .
C6 C8 H8A 119.2 .
C8 C9 C10 121.4(5) .
C8 C9 H9A 119.3 .
C10 C9 H9A 119.3 .
C12 C10 C11 117.9(5) .
C12 C10 C9 124.1(5) .
C11 C10 C9 118.0(5) .
N4 C11 C10 123.8(5) .
N4 C11 C7 115.6(4) .
C10 C11 C7 120.5(5) .
C13 C12 C10 118.7(5) .
C13 C12 H12A 120.6 .
C10 C12 H12A 120.6 .
C12 C13 C14 120.1(5) .
C12 C13 H13A 119.9 .
C14 C13 H13A 119.9 .
N4 C14 C13 122.6(5) .
N4 C14 H14A 118.7 .
C13 C14 H14A 118.7 .
N5 C15 C16 122.2(5) .
N5 C15 H15A 118.9 .
C16 C15 H15A 118.9 .
C17 C16 C15 120.4(5) .
C17 C16 H16A 119.8 .
C15 C16 H16A 119.8 .
C16 C17 C18 119.5(5) .
C16 C17 H17A 120.2 .
C18 C17 H17A 120.2 .
C17 C18 C19 116.9(5) .
C17 C18 C20 125.6(5) .
C19 C18 C20 117.6(5) .
N5 C19 C18 123.6(5) .
N5 C19 C23 115.6(4) .
C18 C19 C23 120.7(5) .
C21 C20 C18 122.0(5) .
C21 C20 H20A 119.0 .
C18 C20 H20A 119.0 .
C20 C21 C22 121.2(6) .
C20 C21 H21A 119.4 .
C22 C21 H21A 119.4 .
C23 C22 C24 118.0(5) .
C23 C22 C21 117.7(5) .
C24 C22 C21 124.3(5) .
N6 C23 C22 123.1(5) .
N6 C23 C19 116.2(4) .
C22 C23 C19 120.7(5) .
C25 C24 C22 117.9(5) .
C25 C24 H24A 121.1 .
C22 C24 H24A 121.1 .
C24 C25 C26 121.2(5) .
C24 C25 H25A 119.4 .
C26 C25 H25A 119.4 .
N6 C26 C25 121.9(5) .
N6 C26 H26A 119.1 .
C25 C26 H26A 119.1 .
C28 C27 C31 107.9(5) .
C28 C27 Fe1 70.7(3) .
C31 C27 Fe1 69.3(3) .
C28 C27 H27A 125.7 .
C31 C27 H27A 126.3 .
Fe1 C27 H27A 126.0 .
C29 C28 C27 108.6(5) .
C29 C28 Fe1 69.4(3) .
C27 C28 Fe1 70.8(3) .
C29 C28 H28A 125.7 .
C27 C28 H28A 125.7 .
Fe1 C28 H28A 125.7 .
C28 C29 C30 108.2(5) .
C28 C29 Fe1 72.0(3) .
C30 C29 Fe1 68.6(3) .
C28 C29 H29A 125.7 .
C30 C29 H29A 126.1 .
Fe1 C29 H29A 125.8 .
C31 C30 C29 107.6(5) .
C31 C30 Fe1 71.7(3) .
C29 C30 Fe1 71.5(3) .
C31 C30 H30A 126.3 .
C29 C30 H30A 125.9 .
Fe1 C30 H30A 126.2 .
C30 C31 C27 107.6(5) .
C30 C31 Fe1 68.4(3) .
C27 C31 Fe1 71.5(3) .
C30 C31 H31A 126.3 .
C27 C31 H31A 126.1 .
Fe1 C31 H31A 126.2 .
C33 C32 P1 110.6(3) .
C33 C32 H32A 109.5 .
P1 C32 H32A 109.5 .
C33 C32 H32B 109.5 .
P1 C32 H32B 109.5 .
H32A C32 H32B 108.1 .
C32 C33 P2 108.8(4) .
C32 C33 H33A 109.9 .
P2 C33 H33A 109.9 .
C32 C33 H33B 109.9 .
P2 C33 H33B 109.9 .
H33A C33 H33B 108.3 .
C39 C34 C35 118.9(5) .
C39 C34 P1 119.9(4) .
C35 C34 P1 121.0(4) .
C36 C35 C34 120.4(5) .
C36 C35 H35A 119.8 .
C34 C35 H35A 119.8 .
C35 C36 C37 119.7(5) .
C35 C36 H36A 120.2 .
C37 C36 H36A 120.2 .
C38 C37 C36 120.0(6) .
C38 C37 H37A 120.0 .
C36 C37 H37A 120.0 .
C37 C38 C39 120.6(6) .
C37 C38 H38A 119.7 .
C39 C38 H38A 119.7 .
C38 C39 C34 120.4(5) .
C38 C39 H39A 119.8 .
C34 C39 H39A 119.8 .
C45 C40 C41 118.9(5) .
C45 C40 P1 120.9(4) .
C41 C40 P1 120.2(4) .
C42 C41 C40 120.7(6) .
C42 C41 H41A 119.6 .
C40 C41 H41A 119.6 .
C41 C42 C43 119.4(6) .
C41 C42 H42A 120.3 .
C43 C42 H42A 120.3 .
C44 C43 C42 120.2(5) .
C44 C43 H43A 119.9 .
C42 C43 H43A 119.9 .
C43 C44 C45 119.9(6) .
C43 C44 H44A 120.0 .
C45 C44 H44A 120.0 .
C40 C45 C44 120.8(6) .
C40 C45 H45A 119.6 .
C44 C45 H45A 119.6 .
C47 C46 C51 118.5(5) .
C47 C46 P2 119.9(4) .
C51 C46 P2 121.5(5) .
C46 C47 C48 120.7(6) .
C46 C47 H47A 119.6 .
C48 C47 H47A 119.6 .
C49 C48 C47 120.0(6) .
C49 C48 H48A 120.0 .
C47 C48 H48A 120.0 .
C50 C49 C48 119.1(6) .
C50 C49 H49A 120.4 .
C48 C49 H49A 120.4 .
C51 C50 C49 121.8(7) .
C51 C50 H50A 119.1 .
C49 C50 H50A 119.1 .
C50 C51 C46 119.9(6) .
C50 C51 H51A 120.1 .
C46 C51 H51A 120.1 .
C57 C52 C53 119.1(5) .
C57 C52 P2 121.5(4) .
C53 C52 P2 119.4(4) .
C54 C53 C52 119.9(5) .
C54 C53 H53A 120.0 .
C52 C53 H53A 120.0 .
C53 C54 C55 121.0(5) .
C53 C54 H54A 119.5 .
C55 C54 H54A 119.5 .
C56 C55 C54 118.6(5) .
C56 C55 H55A 120.7 .
C54 C55 H55A 120.7 .
C55 C56 C57 120.6(5) .
C55 C56 H56A 119.7 .
C57 C56 H56A 119.7 .
C52 C57 C56 120.7(5) .
C52 C57 H57A 119.7 .
C56 C57 H57A 119.7 .
C59 C58 C62 105.8(5) .
C59 C58 Fe2 70.1(3) .
C62 C58 Fe2 70.3(3) .
C59 C58 H58A 127.1 .
C62 C58 H58A 127.0 .
Fe2 C58 H58A 127.0 .
C60 C59 C58 109.2(5) .
C60 C59 Fe2 71.2(3) .
C58 C59 Fe2 69.7(3) .
C60 C59 H59A 125.3 .
C58 C59 H59A 125.5 .
Fe2 C59 H59A 125.5 .
C59 C60 C61 109.1(5) .
C59 C60 Fe2 70.2(3) .
C61 C60 Fe2 70.2(3) .
C59 C60 H60A 125.8 .
C61 C60 H60A 125.0 .
Fe2 C60 H60A 125.3 .
C62 C61 C60 106.7(5) .
C62 C61 Fe2 69.9(3) .
C60 C61 Fe2 69.9(3) .
C62 C61 H61A 126.3 .
C60 C61 H61A 127.0 .
Fe2 C61 H61A 126.6 .
C61 C62 C58 109.1(5) .
C61 C62 Fe2 70.7(3) .
C58 C62 Fe2 69.3(3) .
C61 C62 H62A 125.5 .
C58 C62 H62A 125.4 .
Fe2 C62 H62A 125.4 .
C64 C63 P3 108.6(4) .
C64 C63 H63A 110.0 .
P3 C63 H63A 110.0 .
C64 C63 H63B 110.0 .
P3 C63 H63B 110.0 .
H63A C63 H63B 108.4 .
C63 C64 P4 109.0(3) .
C63 C64 H64A 109.9 .
P4 C64 H64A 109.9 .
C63 C64 H64B 109.9 .
P4 C64 H64B 109.9 .
H64A C64 H64B 108.3 .
C70 C65 C66 118.3(5) .
C70 C65 P3 119.3(4) .
C66 C65 P3 122.4(4) .
C67 C66 C65 120.4(6) .
C67 C66 H66A 119.8 .
C65 C66 H66A 119.8 .
C66 C67 C68 120.6(6) .
C66 C67 H67A 119.7 .
C68 C67 H67A 119.7 .
C69 C68 C67 120.2(6) .
C69 C68 H68A 119.9 .
C67 C68 H68A 119.9 .
C68 C69 C70 119.6(7) .
C68 C69 H69A 120.2 .
C70 C69 H69A 120.2 .
C65 C70 C69 120.9(6) .
C65 C70 H70A 119.5 .
C69 C70 H70A 119.5 .
C76 C71 C72 119.5(5) .
C76 C71 P3 121.1(4) .
C72 C71 P3 119.3(4) .
C73 C72 C71 119.8(6) .
C73 C72 H72A 120.1 .
C71 C72 H72A 120.1 .
C74 C73 C72 120.7(5) .
C74 C73 H73A 119.7 .
C72 C73 H73A 119.7 .
C73 C74 C75 119.4(5) .
C73 C74 H74A 120.3 .
C75 C74 H74A 120.3 .
C76 C75 C74 120.5(5) .
C76 C75 H75A 119.8 .
C74 C75 H75A 119.8 .
C71 C76 C75 120.1(5) .
C71 C76 H76A 119.9 .
C75 C76 H76A 119.9 .
C82 C77 C78 117.8(5) .
C82 C77 P4 122.8(4) .
C78 C77 P4 119.1(4) .
C79 C78 C77 121.0(6) .
C79 C78 H78A 119.5 .
C77 C78 H78A 119.5 .
C80 C79 C78 119.8(6) .
C80 C79 H79A 120.1 .
C78 C79 H79A 120.1 .
C81 C80 C79 119.3(5) .
C81 C80 H80A 120.3 .
C79 C80 H80A 120.3 .
C80 C81 C82 120.6(6) .
C80 C81 H81A 119.7 .
C82 C81 H81A 119.7 .
C81 C82 C77 121.3(6) .
C81 C82 H82A 119.3 .
C77 C82 H82A 119.3 .
C84 C83 C88 119.1(5) .
C84 C83 P4 120.8(4) .
C88 C83 P4 120.0(4) .
C85 C84 C83 120.3(5) .
C85 C84 H84A 119.8 .
C83 C84 H84A 119.8 .
C86 C85 C84 120.4(6) .
C86 C85 H85A 119.8 .
C84 C85 H85A 119.8 .
C85 C86 C87 119.9(6) .
C85 C86 H86A 120.1 .
C87 C86 H86A 120.0 .
C88 C87 C86 120.5(6) .
C88 C87 H87A 119.8 .
C86 C87 H87A 119.8 .
C87 C88 C83 119.8(6) .
C87 C88 H88A 120.1 .
C83 C88 H88A 120.1 .
C90 C89 H89A 109.5 .
C90 C89 H89B 109.5 .
H89A C89 H89B 109.5 .
C90 C89 H89C 109.5 .
H89A C89 H89C 109.5 .
H89B C89 H89C 109.5 .
N7 C90 C89 167(2) .
C92 C91 H91A 109.5 .
C92 C91 H91B 109.5 .
H91A C91 H91B 109.5 .
C92 C91 H91C 109.5 .
H91A C91 H91C 109.5 .
H91B C91 H91C 109.5 .
N8 C92 C91 163(2) .
H2A O2 H2B 106.5 .
O1 C95 C96 120.1(14) .
O1 C95 H2A 39.3 .
C96 C95 H2A 157.7 .
O1 C95 H95A 107.5 .
C96 C95 H95A 108.9 .
H2A C95 H95A 89.5 .
O1 C95 H95B 103.7 .
C96 C95 H95B 108.5 .
H2A C95 H95B 76.4 .
H95A C95 H95B 107.6 .
C96 C96 C95 122.1(16) 3_866
C96 C96 H96A 97.2 3_866
C95 C96 H96A 109.2 .
C96 C96 H96B 14.3 3_866
C95 C96 H96B 109.8 .
H96A C96 H96B 109.5 .
C96 C96 H96C 108.5 3_866
C95 C96 H96C 109.4 .
H96A C96 H96C 109.5 .
H96B C96 H96C 109.5 .
C95 O1 C94 117.9(16) .
C95 O1 H2A 76.9 .
C94 O1 H2A 47.4 .
O1 C94 C93 105.9(14) .
O1 C94 H2A 44.3 .
C93 C94 H2A 63.9 .
O1 C94 H2B 160.3 .
C93 C94 H2B 75.1 .
H2A C94 H2B 138.6 .
O1 C94 H94A 110.5 .
C93 C94 H94A 110.6 .
H2A C94 H94A 137.9 .
H2B C94 H94A 52.7 .
O1 C94 H94B 110.5 .
C93 C94 H94B 110.5 .
H2A C94 H94B 112.0 .
H2B C94 H94B 86.8 .
H94A C94 H94B 108.7 .
C94 C93 H2A 38.2 .
C94 C93 H93A 109.5 .
H2A C93 H93A 145.6 .
C94 C93 H93B 109.5 .
H2A C93 H93B 81.4 .
H93A C93 H93B 109.5 .
C94 C93 H93C 109.4 .
H2A C93 H93C 96.3 .
H93A C93 H93C 109.5 .
H93B C93 H93C 109.5 .
C1 N1 Fe1 174.9(4) .
C2 N2 Fe2 178.0(4) .
C3 N3 C7 117.3(5) .
C3 N3 Fe3 129.6(4) .
C7 N3 Fe3 113.1(3) .
C14 N4 C11 116.8(4) .
C14 N4 Fe3 129.6(3) .
C11 N4 Fe3 113.6(3) .
C15 N5 C19 117.3(4) .
C15 N5 Fe3 129.2(4) .
C19 N5 Fe3 113.4(3) .
C26 N6 C23 117.9(5) .
C26 N6 Fe3 129.7(4) .
C23 N6 Fe3 112.1(3) .
C34 P1 C40 103.4(2) .
C34 P1 C32 105.8(3) .
C40 P1 C32 105.8(2) .
C34 P1 Fe1 115.43(17) .
C40 P1 Fe1 116.12(18) .
C32 P1 Fe1 109.33(18) .
C52 P2 C33 106.3(2) .
C52 P2 C46 104.9(2) .
C33 P2 C46 104.5(3) .
C52 P2 Fe1 116.19(16) .
C33 P2 Fe1 103.41(17) .
C46 P2 Fe1 120.12(18) .
C65 P3 C71 101.0(2) .
C65 P3 C63 104.9(2) .
C71 P3 C63 103.9(2) .
C65 P3 Fe2 119.54(18) .
C71 P3 Fe2 120.42(18) .
C63 P3 Fe2 105.22(17) .
C83 P4 C77 102.2(2) .
C83 P4 C64 104.4(2) .
C77 P4 C64 103.1(2) .
C83 P4 Fe2 119.52(17) .
C77 P4 Fe2 115.14(18) .
C64 P4 Fe2 110.67(17) .
F1A P5 F2 156.6(7) .
F1A P5 F3 71.2(8) .
F2 P5 F3 94.8(5) .
F1A P5 F2A 95.6(8) .
F2 P5 F2A 64.1(7) .
F3 P5 F2A 86.4(8) .
F1A P5 F6A 93.4(9) .
F2 P5 F6A 98.1(9) .
F3 P5 F6A 163.8(10) .
F2A P5 F6A 90.4(8) .
F1A P5 F6 103.4(11) .
F2 P5 F6 90.0(8) .
F3 P5 F6 174.6(10) .
F2A P5 F6 93.3(10) .
F6A P5 F6 10.8(16) .
F1A P5 F5 102.7(10) .
F2 P5 F5 96.1(8) .
F3 P5 F5 91.3(8) .
F2A P5 F5 159.8(10) .
F6A P5 F5 97.0(11) .
F6 P5 F5 90.8(11) .
F1A P5 F3A 90.7(7) .
F2 P5 F3A 78.4(7) .
F3 P5 F3A 20.4(8) .
F2A P5 F3A 90.1(7) .
F6A P5 F3A 175.8(10) .
F6 P5 F3A 165.0(11) .
F5 P5 F3A 81.2(11) .
F1A P5 F4A 172.7(8) .
F2 P5 F4A 26.7(7) .
F3 P5 F4A 104.4(7) .
F2A P5 F4A 89.8(7) .
F6A P5 F4A 91.5(9) .
F6 P5 F4A 81.1(10) .
F5 P5 F4A 71.3(9) .
F3A P5 F4A 84.4(7) .
F1A P5 F5A 90.8(8) .
F2 P5 F5A 109.1(8) .
F3 P5 F5A 93.4(9) .
F2A P5 F5A 173.1(9) .
F6A P5 F5A 91.6(10) .
F6 P5 F5A 87.5(10) .
F5 P5 F5A 13.4(13) .
F3A P5 F5A 87.4(7) .
F4A P5 F5A 83.6(9) .
F1A P5 F1 74.2(7) .
F2 P5 F1 86.8(5) .
F3 P5 F1 87.5(6) .
F2A P5 F1 22.9(7) .
F6A P5 F1 83.5(10) .
F6 P5 F1 90.2(7) .
F5 P5 F1 176.9(8) .
F3A P5 F1 98.5(8) .
F4A P5 F1 111.8(7) .
F5A P5 F1 163.9(8) .
F1A P5 F4 18.3(7) .
F2 P5 F4 170.9(6) .
F3 P5 F4 86.6(5) .
F2A P5 F4 107.0(8) .
F6A P5 F4 79.1(9) .
F6 P5 F4 88.2(9) .
F5 P5 F4 92.8(8) .
F3A P5 F4 104.7(7) .
F4A P5 F4 160.6(7) .
F5A P5 F4 79.8(8) .
F1 P5 F4 84.2(5) .
F8 P6 F7 91.00(19) .
F8 P6 F10 90.3(2) .
F7 P6 F10 89.97(19) .
F8 P6 F11 90.75(19) .
F7 P6 F11 90.11(19) .
F10 P6 F11 179.0(2) .
F8 P6 F12 90.10(19) .
F7 P6 F12 178.9(2) .
F10 P6 F12 89.81(19) .
F11 P6 F12 90.09(19) .
F8 P6 F9 179.8(2) .
F7 P6 F9 89.15(19) .
F10 P6 F9 89.64(19) .
F11 P6 F9 89.34(18) .
F12 P6 F9 89.75(19) .
F13 P7 F16 94.4(8) .
F13 P7 F17A 157.2(8) .
F16 P7 F17A 71.5(8) .
F13 P7 F14 95.8(8) .
F16 P7 F14 92.1(7) .
F17A P7 F14 102.4(8) .
F13 P7 F14A 64.5(8) .
F16 P7 F14A 79.7(8) .
F17A P7 F14A 94.7(6) .
F14 P7 F14A 157.7(7) .
F13 P7 F18 82.8(7) .
F16 P7 F18 177.2(8) .
F17A P7 F18 111.0(6) .
F14 P7 F18 88.6(7) .
F14A P7 F18 98.7(6) .
F13 P7 F16A 101.9(9) .
F16 P7 F16A 160.5(8) .
F17A P7 F16A 89.6(6) .
F14 P7 F16A 96.7(9) .
F14A P7 F16A 97.7(7) .
F18 P7 F16A 21.7(6) .
F13 P7 F18A 108.3(10) .
F16 P7 F18A 94.8(10) .
F17A P7 F18A 91.1(6) .
F14 P7 F18A 13.0(10) .
F14A P7 F18A 170.2(7) .
F18 P7 F18A 86.5(8) .
F16A P7 F18A 90.2(8) .
F13 P7 F17 172.6(9) .
F16 P7 F17 89.7(7) .
F17A P7 F17 21.8(6) .
F14 P7 F17 90.2(6) .
F14A P7 F17 110.4(6) .
F18 P7 F17 93.0(7) .
F16A P7 F17 72.9(8) .
F18A P7 F17 77.4(7) .
F13 P7 F13A 83.2(10) .
F16 P7 F13A 16.3(8) .
F17A P7 F13A 86.0(6) .
F14 P7 F13A 81.5(10) .
F14A P7 F13A 85.5(6) .
F18 P7 F13A 161.9(6) .
F16A P7 F13A 174.7(7) .
F18A P7 F13A 87.1(7) .
F17 P7 F13A 102.1(8) .
F13 P7 F15 91.9(7) .
F16 P7 F15 92.5(6) .
F17A P7 F15 71.4(6) .
F14 P7 F15 170.6(7) .
F14A P7 F15 31.7(4) .
F18 P7 F15 87.2(6) .
F16A P7 F15 76.5(7) .
F18A P7 F15 157.9(7) .
F17 P7 F15 81.7(6) .
F13A P7 F15 104.7(6) .
F13 P7 F15A 19.0(8) .
F16 P7 F15A 95.4(7) .
F17A P7 F15A 166.9(6) .
F14 P7 F15A 76.8(7) .
F14A P7 F15A 83.2(5) .
F18 P7 F15A 82.1(5) .
F16A P7 F15A 103.5(6) .
F18A P7 F15A 89.3(6) .
F17 P7 F15A 166.2(5) .
F13A P7 F15A 81.0(5) .
F15 P7 F15A 110.8(5) .

loop_
_geom_bond_atom_site_label_1
_geom_bond_atom_site_label_2
_geom_bond_distance
_geom_bond_site_symmetry_2
Fe1 N1 1.888(4) .
Fe1 C30 2.073(5) .
Fe1 C29 2.112(5) .
Fe1 C31 2.117(5) .
Fe1 C28 2.146(5) .
Fe1 C27 2.147(5) .
Fe1 P1 2.2615(15) .
Fe1 P2 2.2654(16) .
Fe2 N2 1.910(4) .
Fe2 C58 2.075(6) .
Fe2 C59 2.080(6) .
Fe2 C62 2.088(5) .
Fe2 C60 2.093(5) .
Fe2 C61 2.098(5) .
Fe2 P4 2.1959(16) .
Fe2 P3 2.2082(16) .
Fe3 C1 1.865(5) .
Fe3 C2 1.908(5) .
Fe3 N5 1.973(4) .
Fe3 N4 1.974(4) .
Fe3 N6 1.997(4) .
Fe3 N3 2.008(4) .
C1 N1 1.183(6) .
C2 N2 1.182(7) .
C3 N3 1.348(7) .
C3 C4 1.390(8) .
C3 H3A 0.9300 .
C4 C5 1.372(9) .
C4 H4A 0.9300 .
C5 C6 1.416(8) .
C5 H5A 0.9300 .
C6 C7 1.404(7) .
C6 C8 1.451(8) .
C7 N3 1.360(7) .
C7 C11 1.426(7) .
C8 C9 1.330(9) .
C8 H8A 0.9300 .
C9 C10 1.454(8) .
C9 H9A 0.9300 .
C10 C12 1.397(8) .
C10 C11 1.402(7) .
C11 N4 1.377(6) .
C12 C13 1.378(8) .
C12 H12A 0.9300 .
C13 C14 1.413(7) .
C13 H13A 0.9300 .
C14 N4 1.334(6) .
C14 H14A 0.9300 .
C15 N5 1.340(7) .
C15 C16 1.409(7) .
C15 H15A 0.9300 .
C16 C17 1.353(8) .
C16 H16A 0.9300 .
C17 C18 1.411(8) .
C17 H17A 0.9300 .
C18 C19 1.412(7) .
C18 C20 1.435(8) .
C19 N5 1.364(7) .
C19 C23 1.425(7) .
C20 C21 1.351(9) .
C20 H20A 0.9300 .
C21 C22 1.452(8) .
C21 H21A 0.9300 .
C22 C23 1.404(7) .
C22 C24 1.410(8) .
C23 N6 1.370(6) .
C24 C25 1.375(8) .
C24 H24A 0.9300 .
C25 C26 1.399(8) .
C25 H25A 0.9300 .
C26 N6 1.330(7) .
C26 H26A 0.9300 .
C27 C28 1.417(7) .
C27 C31 1.431(7) .
C27 H27A 0.9800 .
C28 C29 1.408(8) .
C28 H28A 0.9796 .
C29 C30 1.430(8) .
C29 H29A 0.9807 .
C30 C31 1.429(7) .
C30 H30A 0.9804 .
C31 H31A 0.9793 .
C32 C33 1.540(7) .
C32 P1 1.851(5) .
C32 H32A 0.9700 .
C32 H32B 0.9700 .
C33 P2 1.831(6) .
C33 H33A 0.9700 .
C33 H33B 0.9700 .
C34 C39 1.399(7) .
C34 C35 1.400(7) .
C34 P1 1.819(5) .
C35 C36 1.391(8) .
C35 H35A 0.9300 .
C36 C37 1.400(9) .
C36 H36A 0.9300 .
C37 C38 1.375(9) .
C37 H37A 0.9300 .
C38 C39 1.386(8) .
C38 H38A 0.9300 .
C39 H39A 0.9300 .
C40 C45 1.391(8) .
C40 C41 1.400(8) .
C40 P1 1.834(5) .
C41 C42 1.399(8) .
C41 H41A 0.9300 .
C42 C43 1.401(9) .
C42 H42A 0.9300 .
C43 C44 1.383(9) .
C43 H43A 0.9300 .
C44 C45 1.399(8) .
C44 H44A 0.9300 .
C45 H45A 0.9300 .
C46 C47 1.396(8) .
C46 C51 1.408(8) .
C46 P2 1.832(5) .
C47 C48 1.398(8) .
C47 H47A 0.9300 .
C48 C49 1.389(10) .
C48 H48A 0.9300 .
C49 C50 1.382(11) .
C49 H49A 0.9300 .
C50 C51 1.376(9) .
C50 H50A 0.9300 .
C51 H51A 0.9300 .
C52 C57 1.375(7) .
C52 C53 1.402(7) .
C52 P2 1.823(5) .
C53 C54 1.377(8) .
C53 H53A 0.9300 .
C54 C55 1.397(9) .
C54 H54A 0.9300 .
C55 C56 1.379(7) .
C55 H55A 0.9300 .
C56 C57 1.394(7) .
C56 H56A 0.9300 .
C57 H57A 0.9300 .
C58 C59 1.431(8) .
C58 C62 1.437(9) .
C58 H58A 0.9805 .
C59 C60 1.379(8) .
C59 H59A 0.9802 .
C60 C61 1.429(8) .
C60 H60A 0.9811 .
C61 C62 1.410(9) .
C61 H61A 0.9801 .
C62 H62A 0.9798 .
C63 C64 1.538(7) .
C63 P3 1.840(5) .
C63 H63A 0.9700 .
C63 H63B 0.9700 .
C64 P4 1.867(5) .
C64 H64A 0.9700 .
C64 H64B 0.9700 .
C65 C70 1.387(9) .
C65 C66 1.400(8) .
C65 P3 1.830(5) .
C66 C67 1.377(8) .
C66 H66A 0.9300 .
C67 C68 1.379(11) .
C67 H67A 0.9300 .
C68 C69 1.372(11) .
C68 H68A 0.9300 .
C69 C70 1.397(9) .
C69 H69A 0.9300 .
C70 H70A 0.9300 .
C71 C76 1.384(7) .
C71 C72 1.398(7) .
C71 P3 1.834(5) .
C72 C73 1.383(8) .
C72 H72A 0.9300 .
C73 C74 1.380(9) .
C73 H73A 0.9300 .
C74 C75 1.389(8) .
C74 H74A 0.9300 .
C75 C76 1.384(8) .
C75 H75A 0.9300 .
C76 H76A 0.9300 .
C77 C82 1.385(8) .
C77 C78 1.393(8) .
C77 P4 1.850(5) .
C78 C79 1.390(8) .
C78 H78A 0.9300 .
C79 C80 1.389(9) .
C79 H79A 0.9300 .
C80 C81 1.375(10) .
C80 H80A 0.9300 .
C81 C82 1.380(8) .
C81 H81A 0.9300 .
C82 H82A 0.9300 .
C83 C84 1.397(8) .
C83 C88 1.402(7) .
C83 P4 1.837(5) .
C84 C85 1.384(8) .
C84 H84A 0.9300 .
C85 C86 1.380(9) .
C85 H85A 0.9300 .
C86 C87 1.388(9) .
C86 H86A 0.9300 .
C87 C88 1.387(8) .
C87 H87A 0.9300 .
C88 H88A 0.9300 .
C89 C90 1.429(9) .
C89 H89A 0.9600 .
C89 H89B 0.9600 .
C89 H89C 0.9600 .
C90 N7 1.166(9) .
C91 C92 1.416(9) .
C91 H91A 0.9600 .
C91 H91B 0.9600 .
C91 H91C 0.9600 .
C92 N8 1.131(9) .
O2 H2A 0.8499 .
O2 H2B 0.8500 .
C95 O1 1.425(15) .
C95 C96 1.523(16) .
C95 H95A 0.9600 .
C95 H95B 0.9601 .
C96 C96 1.51(3) 3_866
C96 H96A 0.9606 .
C96 H96B 0.9598 .
C96 H96C 0.9598 .
O1 C94 1.439(17) .
O1 H2A 1.0061 .
C94 C93 1.673(19) .
C94 H2A 1.0589 .
C94 H2B 0.3736 .
C94 H94A 0.9700 .
C94 H94B 0.9700 .
C93 H93A 0.9600 .
C93 H93B 0.9600 .
C93 H93C 0.9600 .
P5 F1A 1.551(8) .
P5 F2 1.552(6) .
P5 F3 1.565(7) .
P5 F2A 1.567(8) .
P5 F6A 1.571(7) .
P5 F6 1.579(8) .
P5 F5 1.581(8) .
P5 F3A 1.597(8) .
P5 F4A 1.604(9) .
P5 F5A 1.609(8) .
P5 F1 1.634(7) .
P5 F4 1.638(7) .
P6 F8 1.593(4) .
P6 F7 1.598(3) .
P6 F10 1.599(3) .
P6 F11 1.601(3) .
P6 F12 1.613(3) .
P6 F9 1.621(4) .
P7 F13 1.549(8) .
P7 F16 1.561(8) .
P7 F17A 1.565(7) .
P7 F14 1.568(7) .
P7 F14A 1.573(6) .
P7 F18 1.593(7) .
P7 F16A 1.593(8) .
P7 F18A 1.602(7) .
P7 F17 1.611(8) .
P7 F13A 1.631(8) .
P7 F15 1.658(7) .
P7 F15A 1.666(7) .

loop_
_geom_torsion_atom_site_label_1
_geom_torsion_atom_site_label_2
_geom_torsion_atom_site_label_3
_geom_torsion_atom_site_label_4
_geom_torsion
_geom_torsion_site_symmetry_4
C2 Fe3 C1 N1 -141(5) .
N5 Fe3 C1 N1 -46(5) .
N4 Fe3 C1 N1 130(5) .
N6 Fe3 C1 N1 36(5) .
N3 Fe3 C1 N1 89(6) .
C1 Fe3 C2 N2 -169(4) .
N5 Fe3 C2 N2 101(4) .
N4 Fe3 C2 N2 -73(4) .
N6 Fe3 C2 N2 37(4) .
N3 Fe3 C2 N2 9(4) .
N3 C3 C4 C5 1.0(9) .
C3 C4 C5 C6 -0.2(9) .
C4 C5 C6 C7 -1.1(8) .
C4 C5 C6 C8 178.5(6) .
C5 C6 C7 N3 1.7(8) .
C8 C6 C7 N3 -177.9(5) .
C5 C6 C7 C11 -176.9(5) .
C8 C6 C7 C11 3.4(8) .
C7 C6 C8 C9 -1.8(8) .
C5 C6 C8 C9 178.6(6) .
C6 C8 C9 C10 -1.3(9) .
C8 C9 C10 C12 -178.4(6) .
C8 C9 C10 C11 2.6(8) .
C12 C10 C11 N4 -0.9(8) .
C9 C10 C11 N4 178.1(5) .
C12 C10 C11 C7 -179.9(5) .
C9 C10 C11 C7 -0.9(8) .
N3 C7 C11 N4 0.0(7) .
C6 C7 C11 N4 178.8(5) .
N3 C7 C11 C10 179.2(5) .
C6 C7 C11 C10 -2.1(8) .
C11 C10 C12 C13 -1.4(8) .
C9 C10 C12 C13 179.7(5) .
C10 C12 C13 C14 2.4(8) .
C12 C13 C14 N4 -1.3(8) .
N5 C15 C16 C17 -1.6(9) .
C15 C16 C17 C18 0.4(9) .
C16 C17 C18 C19 0.6(8) .
C16 C17 C18 C20 179.6(6) .
C17 C18 C19 N5 -0.6(7) .
C20 C18 C19 N5 -179.7(5) .
C17 C18 C19 C23 178.6(5) .
C20 C18 C19 C23 -0.4(7) .
C17 C18 C20 C21 -177.6(6) .
C19 C18 C20 C21 1.3(8) .
C18 C20 C21 C22 0.0(9) .
C20 C21 C22 C23 -2.1(9) .
C20 C21 C22 C24 176.9(6) .
C24 C22 C23 N6 2.0(8) .
C21 C22 C23 N6 -178.9(5) .
C24 C22 C23 C19 -176.1(5) .
C21 C22 C23 C19 3.0(8) .
N5 C19 C23 N6 -0.7(6) .
C18 C19 C23 N6 -180.0(4) .
N5 C19 C23 C22 177.5(5) .
C18 C19 C23 C22 -1.8(7) .
C23 C22 C24 C25 -0.5(8) .
C21 C22 C24 C25 -179.5(6) .
C22 C24 C25 C26 -1.3(9) .
C24 C25 C26 N6 1.7(9) .
N1 Fe1 C27 C28 92.4(3) .
C30 Fe1 C27 C28 -80.8(3) .
C29 Fe1 C27 C28 -36.8(3) .
C31 Fe1 C27 C28 -118.8(4) .
P1 Fe1 C27 C28 -17.6(5) .
P2 Fe1 C27 C28 -174.4(3) .
N1 Fe1 C27 C31 -148.8(3) .
C30 Fe1 C27 C31 38.0(3) .
C29 Fe1 C27 C31 82.0(3) .
C28 Fe1 C27 C31 118.8(4) .
P1 Fe1 C27 C31 101.2(4) .
P2 Fe1 C27 C31 -55.6(3) .
C31 C27 C28 C29 -0.2(6) .
Fe1 C27 C28 C29 59.3(3) .
C31 C27 C28 Fe1 -59.5(3) .
N1 Fe1 C28 C29 148.1(3) .
C30 Fe1 C28 C29 -38.0(3) .
C31 Fe1 C28 C29 -81.9(3) .
C27 Fe1 C28 C29 -119.4(5) .
P1 Fe1 C28 C29 51.9(3) .
P2 Fe1 C28 C29 -105.7(5) .
N1 Fe1 C28 C27 -92.5(3) .
C30 Fe1 C28 C27 81.4(3) .
C29 Fe1 C28 C27 119.4(5) .
C31 Fe1 C28 C27 37.5(3) .
P1 Fe1 C28 C27 171.4(2) .
P2 Fe1 C28 C27 13.7(6) .
C27 C28 C29 C30 -1.0(6) .
Fe1 C28 C29 C30 59.2(3) .
C27 C28 C29 Fe1 -60.2(3) .
N1 Fe1 C29 C28 -42.0(4) .
C30 Fe1 C29 C28 118.8(5) .
C31 Fe1 C29 C28 79.9(3) .
C27 Fe1 C29 C28 36.7(3) .
P1 Fe1 C29 C28 -134.8(3) .
P2 Fe1 C29 C28 146.4(3) .
N1 Fe1 C29 C30 -160.8(3) .
C31 Fe1 C29 C30 -38.8(3) .
C28 Fe1 C29 C30 -118.8(5) .
C27 Fe1 C29 C30 -82.0(3) .
P1 Fe1 C29 C30 106.4(3) .
P2 Fe1 C29 C30 27.7(4) .
C28 C29 C30 C31 1.7(6) .
Fe1 C29 C30 C31 63.1(3) .
C28 C29 C30 Fe1 -61.4(3) .
N1 Fe1 C30 C31 -59.9(7) .
C29 Fe1 C30 C31 -116.5(4) .
C28 Fe1 C30 C31 -79.7(3) .
C27 Fe1 C30 C31 -37.4(3) .
P1 Fe1 C30 C31 166.5(3) .
P2 Fe1 C30 C31 80.6(3) .
N1 Fe1 C30 C29 56.6(7) .
C31 Fe1 C30 C29 116.5(4) .
C28 Fe1 C30 C29 36.8(3) .
C27 Fe1 C30 C29 79.1(3) .
P1 Fe1 C30 C29 -76.9(3) .
P2 Fe1 C30 C29 -162.9(3) .
C29 C30 C31 C27 -1.8(6) .
Fe1 C30 C31 C27 61.1(4) .
C29 C30 C31 Fe1 -62.9(4) .
C28 C27 C31 C30 1.2(6) .
Fe1 C27 C31 C30 -59.2(4) .
C28 C27 C31 Fe1 60.4(3) .
N1 Fe1 C31 C30 159.8(3) .
C29 Fe1 C31 C30 38.9(3) .
C28 Fe1 C31 C30 81.5(3) .
C27 Fe1 C31 C30 118.4(4) .
P1 Fe1 C31 C30 -20.2(4) .
P2 Fe1 C31 C30 -106.7(3) .
N1 Fe1 C31 C27 41.5(4) .
C30 Fe1 C31 C27 -118.4(4) .
C29 Fe1 C31 C27 -79.4(3) .
C28 Fe1 C31 C27 -36.9(3) .
P1 Fe1 C31 C27 -138.6(2) .
P2 Fe1 C31 C27 134.9(3) .
P1 C32 C33 P2 39.5(4) .
C39 C34 C35 C36 -0.1(8) .
P1 C34 C35 C36 -174.4(4) .
C34 C35 C36 C37 0.8(8) .
C35 C36 C37 C38 -0.8(9) .
C36 C37 C38 C39 0.2(10) .
C37 C38 C39 C34 0.6(9) .
C35 C34 C39 C38 -0.6(8) .
P1 C34 C39 C38 173.8(5) .
C45 C40 C41 C42 -1.6(9) .
P1 C40 C41 C42 -177.9(5) .
C40 C41 C42 C43 3.3(10) .
C41 C42 C43 C44 -3.1(10) .
C42 C43 C44 C45 1.3(9) .
C41 C40 C45 C44 -0.2(9) .
P1 C40 C45 C44 176.1(5) .
C43 C44 C45 C40 0.4(9) .
C51 C46 C47 C48 0.4(8) .
P2 C46 C47 C48 177.5(4) .
C46 C47 C48 C49 -0.1(9) .
C47 C48 C49 C50 -0.8(11) .
C48 C49 C50 C51 1.4(12) .
C49 C50 C51 C46 -1.1(11) .
C47 C46 C51 C50 0.2(9) .
P2 C46 C51 C50 -176.9(5) .
C57 C52 C53 C54 -0.5(9) .
P2 C52 C53 C54 179.1(5) .
C52 C53 C54 C55 1.9(11) .
C53 C54 C55 C56 -1.3(10) .
C54 C55 C56 C57 -0.7(9) .
C53 C52 C57 C56 -1.4(9) .
P2 C52 C57 C56 179.0(4) .
C55 C56 C57 C52 2.0(9) .
N2 Fe2 C58 C59 -44.7(7) .
C62 Fe2 C58 C59 -115.9(5) .
C60 Fe2 C58 C59 -36.1(3) .
C61 Fe2 C58 C59 -79.6(4) .
P4 Fe2 C58 C59 169.8(3) .
P3 Fe2 C58 C59 80.6(3) .
N2 Fe2 C58 C62 71.3(7) .
C59 Fe2 C58 C62 115.9(5) .
C60 Fe2 C58 C62 79.8(4) .
C61 Fe2 C58 C62 36.4(3) .
P4 Fe2 C58 C62 -74.3(3) .
P3 Fe2 C58 C62 -163.4(3) .
C62 C58 C59 C60 -1.2(6) .
Fe2 C58 C59 C60 60.4(4) .
C62 C58 C59 Fe2 -61.6(4) .
N2 Fe2 C59 C60 42.4(4) .
C58 Fe2 C59 C60 -119.8(5) .
C62 Fe2 C59 C60 -80.4(4) .
C61 Fe2 C59 C60 -37.3(3) .
P4 Fe2 C59 C60 -137.0(3) .
P3 Fe2 C59 C60 133.0(3) .
N2 Fe2 C59 C58 162.2(3) .
C62 Fe2 C59 C58 39.4(4) .
C60 Fe2 C59 C58 119.8(5) .
C61 Fe2 C59 C58 82.5(4) .
P4 Fe2 C59 C58 -17.2(5) .
P3 Fe2 C59 C58 -107.2(3) .
C58 C59 C60 C61 0.2(6) .
Fe2 C59 C60 C61 59.6(4) .
C58 C59 C60 Fe2 -59.5(4) .
N2 Fe2 C60 C59 -145.5(3) .
C58 Fe2 C60 C59 37.6(3) .
C62 Fe2 C60 C59 81.9(4) .
C61 Fe2 C60 C59 120.0(5) .
P4 Fe2 C60 C59 114.3(4) .
P3 Fe2 C60 C59 -57.4(4) .
N2 Fe2 C60 C61 94.6(3) .
C58 Fe2 C60 C61 -82.3(4) .
C59 Fe2 C60 C61 -120.0(5) .
C62 Fe2 C60 C61 -38.1(4) .
P4 Fe2 C60 C61 -5.7(6) .
P3 Fe2 C60 C61 -177.3(3) .
C59 C60 C61 C62 1.0(6) .
Fe2 C60 C61 C62 60.6(4) .
C59 C60 C61 Fe2 -59.6(4) .
N2 Fe2 C61 C62 154.8(3) .
C58 Fe2 C61 C62 -37.3(4) .
C59 Fe2 C61 C62 -81.2(4) .
C60 Fe2 C61 C62 -117.4(5) .
P4 Fe2 C61 C62 59.9(4) .
P3 Fe2 C61 C62 -110.6(5) .
N2 Fe2 C61 C60 -87.8(4) .
C58 Fe2 C61 C60 80.1(4) .
C59 Fe2 C61 C60 36.1(3) .
C62 Fe2 C61 C60 117.4(5) .
P4 Fe2 C61 C60 177.3(3) .
P3 Fe2 C61 C60 6.7(7) .
C60 C61 C62 C58 -1.7(6) .
Fe2 C61 C62 C58 58.8(4) .
C60 C61 C62 Fe2 -60.5(4) .
C59 C58 C62 C61 1.8(6) .
Fe2 C58 C62 C61 -59.7(4) .
C59 C58 C62 Fe2 61.5(4) .
N2 Fe2 C62 C61 -33.3(4) .
C58 Fe2 C62 C61 120.2(5) .
C59 Fe2 C62 C61 80.9(4) .
C60 Fe2 C62 C61 38.6(3) .
P4 Fe2 C62 C61 -128.0(3) .
P3 Fe2 C62 C61 147.6(3) .
N2 Fe2 C62 C58 -153.5(3) .
C59 Fe2 C62 C58 -39.3(3) .
C60 Fe2 C62 C58 -81.7(4) .
C61 Fe2 C62 C58 -120.2(5) .
P4 Fe2 C62 C58 111.7(3) .
P3 Fe2 C62 C58 27.4(5) .
P3 C63 C64 P4 39.6(4) .
C70 C65 C66 C67 0.7(9) .
P3 C65 C66 C67 -177.1(5) .
C65 C66 C67 C68 1.1(10) .
C66 C67 C68 C69 -1.4(13) .
C67 C68 C69 C70 -0.1(14) .
C66 C65 C70 C69 -2.3(10) .
P3 C65 C70 C69 175.6(6) .
C68 C69 C70 C65 2.0(13) .
C76 C71 C72 C73 0.3(9) .
P3 C71 C72 C73 -179.7(5) .
C71 C72 C73 C74 -0.3(10) .
C72 C73 C74 C75 0.5(10) .
C73 C74 C75 C76 -0.7(9) .
C72 C71 C76 C75 -0.6(9) .
P3 C71 C76 C75 179.5(5) .
C74 C75 C76 C71 0.8(9) .
C82 C77 C78 C79 0.3(9) .
P4 C77 C78 C79 175.3(5) .
C77 C78 C79 C80 2.3(9) .
C78 C79 C80 C81 -2.6(10) .
C79 C80 C81 C82 0.5(10) .
C80 C81 C82 C77 2.1(10) .
C78 C77 C82 C81 -2.5(9) .
P4 C77 C82 C81 -177.3(5) .
C88 C83 C84 C85 -1.3(8) .
P4 C83 C84 C85 174.6(4) .
C83 C84 C85 C86 0.6(9) .
C84 C85 C86 C87 0.8(10) .
C85 C86 C87 C88 -1.5(10) .
C86 C87 C88 C83 0.8(9) .
C84 C83 C88 C87 0.6(8) .
P4 C83 C88 C87 -175.3(4) .
O1 C95 C96 C96 -65(3) 3_866
C96 C95 O1 C94 -167.0(19) .
C95 O1 C94 C93 -52(3) .
Fe3 C1 N1 Fe1 -20(9) .
C30 Fe1 N1 C1 -147(4) .
C29 Fe1 N1 C1 -104(4) .
C31 Fe1 N1 C1 168(4) .
C28 Fe1 N1 C1 -129(4) .
C27 Fe1 N1 C1 -167(4) .
P1 Fe1 N1 C1 -12(4) .
P2 Fe1 N1 C1 71(4) .
Fe3 C2 N2 Fe2 108(11) .
C58 Fe2 N2 C2 92(12) .
C59 Fe2 N2 C2 59(12) .
C62 Fe2 N2 C2 144(12) .
C60 Fe2 N2 C2 84(12) .
C61 Fe2 N2 C2 124(12) .
P4 Fe2 N2 C2 -121(12) .
P3 Fe2 N2 C2 -36(12) .
C4 C3 N3 C7 -0.4(8) .
C4 C3 N3 Fe3 178.8(4) .
C6 C7 N3 C3 -1.0(8) .
C11 C7 N3 C3 177.7(5) .
C6 C7 N3 Fe3 179.6(4) .
C11 C7 N3 Fe3 -1.6(6) .
C1 Fe3 N3 C3 -136(3) .
C2 Fe3 N3 C3 93.4(5) .
N5 Fe3 N3 C3 -0.6(5) .
N4 Fe3 N3 C3 -177.3(5) .
N6 Fe3 N3 C3 -82.9(5) .
C1 Fe3 N3 C7 43(3) .
C2 Fe3 N3 C7 -87.3(4) .
N5 Fe3 N3 C7 178.7(4) .
N4 Fe3 N3 C7 2.0(3) .
N6 Fe3 N3 C7 96.4(4) .
C13 C14 N4 C11 -0.9(7) .
C13 C14 N4 Fe3 178.4(4) .
C10 C11 N4 C14 2.0(7) .
C7 C11 N4 C14 -178.9(4) .
C10 C11 N4 Fe3 -177.4(4) .
C7 C11 N4 Fe3 1.7(6) .
C1 Fe3 N4 C14 0.9(5) .
C2 Fe3 N4 C14 -93.0(5) .
N5 Fe3 N4 C14 146.1(14) .
N6 Fe3 N4 C14 94.2(4) .
N3 Fe3 N4 C14 178.7(5) .
C1 Fe3 N4 C11 -179.8(4) .
C2 Fe3 N4 C11 86.3(4) .
N5 Fe3 N4 C11 -34.5(17) .
N6 Fe3 N4 C11 -86.5(3) .
N3 Fe3 N4 C11 -2.0(3) .
C16 C15 N5 C19 1.6(8) .
C16 C15 N5 Fe3 -177.3(4) .
C18 C19 N5 C15 -0.5(7) .
C23 C19 N5 C15 -179.8(4) .
C18 C19 N5 Fe3 178.5(4) .
C23 C19 N5 Fe3 -0.7(5) .
C1 Fe3 N5 C15 -86.7(5) .
C2 Fe3 N5 C15 7.2(5) .
N4 Fe3 N5 C15 127.8(15) .
N6 Fe3 N5 C15 -179.8(5) .
N3 Fe3 N5 C15 95.6(5) .
C1 Fe3 N5 C19 94.3(4) .
C2 Fe3 N5 C19 -171.7(4) .
N4 Fe3 N5 C19 -51.1(17) .
N6 Fe3 N5 C19 1.3(3) .
N3 Fe3 N5 C19 -83.3(3) .
C25 C26 N6 C23 -0.2(7) .
C25 C26 N6 Fe3 173.5(4) .
C22 C23 N6 C26 -1.6(7) .
C19 C23 N6 C26 176.6(4) .
C22 C23 N6 Fe3 -176.4(4) .
C19 C23 N6 Fe3 1.7(5) .
C1 Fe3 N6 C26 95.2(5) .
C2 Fe3 N6 C26 -110.6(14) .
N5 Fe3 N6 C26 -175.7(5) .
N4 Fe3 N6 C26 -0.6(5) .
N3 Fe3 N6 C26 -82.2(4) .
C1 Fe3 N6 C23 -90.8(3) .
C2 Fe3 N6 C23 63.5(15) .
N5 Fe3 N6 C23 -1.6(3) .
N4 Fe3 N6 C23 173.5(3) .
N3 Fe3 N6 C23 91.9(3) .
C39 C34 P1 C40 -61.7(5) .
C35 C34 P1 C40 112.6(4) .
C39 C34 P1 C32 49.4(5) .
C35 C34 P1 C32 -136.3(4) .
C39 C34 P1 Fe1 170.4(4) .
C35 C34 P1 Fe1 -15.3(5) .
C45 C40 P1 C34 162.6(5) .
C41 C40 P1 C34 -21.2(5) .
C45 C40 P1 C32 51.6(5) .
C41 C40 P1 C32 -132.2(5) .
C45 C40 P1 Fe1 -69.9(5) .
C41 C40 P1 Fe1 106.3(5) .
C33 C32 P1 C34 116.4(4) .
C33 C32 P1 C40 -134.3(4) .
C33 C32 P1 Fe1 -8.5(4) .
N1 Fe1 P1 C34 -49.1(2) .
C30 Fe1 P1 C34 117.9(2) .
C29 Fe1 P1 C34 79.2(2) .
C31 Fe1 P1 C34 130.9(3) .
C28 Fe1 P1 C34 49.8(3) .
C27 Fe1 P1 C34 61.8(4) .
P2 Fe1 P1 C34 -137.9(2) .
N1 Fe1 P1 C40 -170.4(2) .
C30 Fe1 P1 C40 -3.4(2) .
C29 Fe1 P1 C40 -42.1(2) .
C31 Fe1 P1 C40 9.6(3) .
C28 Fe1 P1 C40 -71.5(3) .
C27 Fe1 P1 C40 -59.5(4) .
P2 Fe1 P1 C40 100.8(2) .
N1 Fe1 P1 C32 70.0(2) .
C30 Fe1 P1 C32 -123.0(2) .
C29 Fe1 P1 C32 -161.7(2) .
C31 Fe1 P1 C32 -110.0(3) .
C28 Fe1 P1 C32 168.9(2) .
C27 Fe1 P1 C32 -179.1(4) .
P2 Fe1 P1 C32 -18.83(19) .
C57 C52 P2 C33 131.3(5) .
C53 C52 P2 C33 -48.3(5) .
C57 C52 P2 C46 -118.3(5) .
C53 C52 P2 C46 62.1(5) .
C57 C52 P2 Fe1 16.9(5) .
C53 C52 P2 Fe1 -162.7(4) .
C32 C33 P2 C52 -176.6(3) .
C32 C33 P2 C46 72.7(4) .
C32 C33 P2 Fe1 -53.7(4) .
C47 C46 P2 C52 85.9(5) .
C51 C46 P2 C52 -97.1(5) .
C47 C46 P2 C33 -162.4(4) .
C51 C46 P2 C33 14.6(5) .
C47 C46 P2 Fe1 -47.2(5) .
C51 C46 P2 Fe1 129.9(4) .
N1 Fe1 P2 C52 60.9(2) .
C30 Fe1 P2 C52 -107.7(3) .
C29 Fe1 P2 C52 -125.7(3) .
C31 Fe1 P2 C52 -68.3(2) .
C28 Fe1 P2 C52 -46.7(5) .
C27 Fe1 P2 C52 -36.7(3) .
P1 Fe1 P2 C52 153.5(2) .
N1 Fe1 P2 C33 -55.1(2) .
C30 Fe1 P2 C33 136.2(2) .
C29 Fe1 P2 C33 118.2(3) .
C31 Fe1 P2 C33 175.6(2) .
C28 Fe1 P2 C33 -162.7(4) .
C27 Fe1 P2 C33 -152.8(2) .
P1 Fe1 P2 C33 37.45(17) .
N1 Fe1 P2 C46 -171.0(3) .
C30 Fe1 P2 C46 20.4(3) .
C29 Fe1 P2 C46 2.4(4) .
C31 Fe1 P2 C46 59.8(3) .
C28 Fe1 P2 C46 81.5(5) .
C27 Fe1 P2 C46 91.4(3) .
P1 Fe1 P2 C46 -78.4(2) .
C70 C65 P3 C71 84.0(5) .
C66 C65 P3 C71 -98.2(5) .
C70 C65 P3 C63 -168.2(5) .
C66 C65 P3 C63 9.6(5) .
C70 C65 P3 Fe2 -50.6(5) .
C66 C65 P3 Fe2 127.2(4) .
C76 C71 P3 C65 -128.5(5) .
C72 C71 P3 C65 51.6(5) .
C76 C71 P3 C63 123.0(5) .
C72 C71 P3 C63 -57.0(5) .
C76 C71 P3 Fe2 5.6(6) .
C72 C71 P3 Fe2 -174.3(4) .
C64 C63 P3 C65 76.1(4) .
C64 C63 P3 C71 -178.3(3) .
C64 C63 P3 Fe2 -50.8(3) .
N2 Fe2 P3 C65 -176.9(2) .
C58 Fe2 P3 C65 20.5(3) .
C59 Fe2 P3 C65 60.4(3) .
C62 Fe2 P3 C65 2.4(4) .
C60 Fe2 P3 C65 92.3(3) .
C61 Fe2 P3 C65 87.3(6) .
P4 Fe2 P3 C65 -84.1(2) .
N2 Fe2 P3 C71 57.2(2) .
C58 Fe2 P3 C71 -105.4(3) .
C59 Fe2 P3 C71 -65.5(3) .
C62 Fe2 P3 C71 -123.5(4) .
C60 Fe2 P3 C71 -33.6(3) .
C61 Fe2 P3 C71 -38.6(6) .
P4 Fe2 P3 C71 150.0(2) .
N2 Fe2 P3 C63 -59.5(2) .
C58 Fe2 P3 C63 137.9(2) .
C59 Fe2 P3 C63 177.8(2) .
C62 Fe2 P3 C63 119.8(3) .
C60 Fe2 P3 C63 -150.3(3) .
C61 Fe2 P3 C63 -155.3(5) .
P4 Fe2 P3 C63 33.30(18) .
C84 C83 P4 C77 -66.2(5) .
C88 C83 P4 C77 109.6(4) .
C84 C83 P4 C64 41.0(5) .
C88 C83 P4 C64 -143.2(4) .
C84 C83 P4 Fe2 165.3(4) .
C88 C83 P4 Fe2 -18.8(5) .
C82 C77 P4 C83 -18.5(5) .
C78 C77 P4 C83 166.8(5) .
C82 C77 P4 C64 -126.7(5) .
C78 C77 P4 C64 58.6(5) .
C82 C77 P4 Fe2 112.7(5) .
C78 C77 P4 Fe2 -62.0(5) .
C63 C64 P4 C83 116.8(4) .
C63 C64 P4 C77 -136.7(4) .
C63 C64 P4 Fe2 -13.1(4) .
N2 Fe2 P4 C83 -48.1(2) .
C58 Fe2 P4 C83 119.9(3) .
C59 Fe2 P4 C83 131.4(3) .
C62 Fe2 P4 C83 81.3(3) .
C60 Fe2 P4 C83 52.0(5) .
C61 Fe2 P4 C83 48.0(3) .
P3 Fe2 P4 C83 -135.2(2) .
N2 Fe2 P4 C77 -170.5(2) .
C58 Fe2 P4 C77 -2.4(3) .
C59 Fe2 P4 C77 9.0(4) .
C62 Fe2 P4 C77 -41.0(3) .
C60 Fe2 P4 C77 -70.3(4) .
C61 Fe2 P4 C77 -74.3(3) .
P3 Fe2 P4 C77 102.5(2) .
N2 Fe2 P4 C64 73.1(2) .
C58 Fe2 P4 C64 -118.8(3) .
C59 Fe2 P4 C64 -107.4(3) .
C62 Fe2 P4 C64 -157.4(3) .
C60 Fe2 P4 C64 173.3(4) .
C61 Fe2 P4 C64 169.3(3) .
P3 Fe2 P4 C64 -13.97(19) .
